data_7719003
loop_
_publ_author_name
'Gatto, Marco F.'
'Sangtarash, Sara'
'Jago, David'
'Abram, R. Tom'
'Barrett, Eleanor'
'Sil, Amit'
'Koutsantonis, George A.'
'Higgins, Simon J.'
'Robertson, Craig M.'
'Nichols, Richard J.'
'Sadeghi, Hatef'
'Vezzoli, Andrea'

_publ_section_title
;
 Metal ion independent conductance through bis-chelated metal complex
 molecular wires based on a bis(diphenylphosphino)aniline derivative
;
_journal_issue 19
_journal_name_full 'Dalton Transactions'
_journal_page_first 7874
_journal_page_last 7881
_journal_paper_doi 10.1039/D5DT00292C
_journal_volume 54
_journal_year 2025
_chemical_formula_moiety '2(C62 H54 Au N2 P4 S2), 2(F6 P)'
_chemical_formula_sum 'C124 H108 Au2 F12 N4 P10 S4'
_chemical_formula_weight 2714.01
_space_group_crystal_system triclinic
_space_group_IT_number 2
_space_group_name_Hall '-P 1'
_space_group_name_H-M_alt 'P -1'
_atom_sites_solution_hydrogens geom
_audit_creation_date 2024-12-06
_audit_creation_method
;
Olex2 1.3
(compiled 2020.11.12 svn.r5f609507 for OlexSys, GUI svn.r6408)
;
_audit_update_record
;
2024-12-06 deposited with the CCDC.	2025-04-02 downloaded from the CCDC.
;
_cell_angle_alpha 74.296(2)
_cell_angle_beta 89.995(2)
_cell_angle_gamma 74.781(2)
_cell_formula_units_Z 2
_cell_length_a 12.2295(3)
_cell_length_b 21.7084(6)
_cell_length_c 24.2101(5)
_cell_measurement_reflns_used 25476
_cell_measurement_temperature 109(14)
_cell_measurement_theta_max 26.3440
_cell_measurement_theta_min 1.7320
_cell_volume 5953.0(3)
_computing_cell_refinement 'CrysAlisPro 1.171.43.107a (Rigaku OD, 2024)'
_computing_data_collection 'CrysAlisPro system (CCD 41.122a 64-bit (release 06-12-2021))'
_computing_data_reduction 'CrysAlisPro 1.171.43.107a (Rigaku OD, 2024)'
_computing_molecular_graphics 'Olex2 1.3 (Dolomanov et al., 2009)'
_computing_publication_material 'Olex2 1.3 (Dolomanov et al., 2009)'
_computing_structure_refinement 'XL  (Sheldrick, 2008)'
_diffrn_ambient_environment N~2~
_diffrn_ambient_temperature 109(14)
_diffrn_detector 'Hybrid Pixel Array Detector'
_diffrn_detector_area_resol_mean 10.0000
_diffrn_measured_fraction_theta_full 1.000
_diffrn_measured_fraction_theta_max 0.997
_diffrn_measurement_details
;
List of Runs (angles in degrees, time in seconds):

  # Type    Start    End  Width  t~exp~   \w     \q     \k     \f   Frames
#--------------------------------------------------------------------------
  1  \w    -48.00  75.00   0.50    4.93    --  -12.10  57.00 -90.00  246
  2  \w    -69.00  26.00   0.50    4.93    --  -12.10 -68.00  90.00  190
  3  \w    -82.00  -3.00   0.50    4.93    --  -12.10 -57.00 150.00  158
  4  \w    -33.00  23.00   0.50    4.93    --  -12.10 -68.00 -60.00  112
  5  \w    -12.00  75.00   0.50    4.93    --  -12.10  68.00-150.00  174
  6  \w     -6.00  29.00   0.50    4.93    --  -12.10  68.00 -30.00   70
;
_diffrn_measurement_device 'four-circle diffractometer'
_diffrn_measurement_device_type 'XtaLAB AFC12 (RCD3): Kappa single'
_diffrn_measurement_method '\w scans'
_diffrn_orient_matrix_type 'CrysAlisPro convention (1999,Acta A55,543-557)'
_diffrn_orient_matrix_UB_11 0.0236033000
_diffrn_orient_matrix_UB_12 -0.0162723000
_diffrn_orient_matrix_UB_13 -0.0207544000
_diffrn_orient_matrix_UB_21 0.0553851000
_diffrn_orient_matrix_UB_22 -0.0052444000
_diffrn_orient_matrix_UB_23 0.0124149000
_diffrn_orient_matrix_UB_31 -0.0030688000
_diffrn_orient_matrix_UB_32 -0.0308580000
_diffrn_orient_matrix_UB_33 0.0186219000
_diffrn_radiation_monochromator mirror
_diffrn_radiation_probe x-ray
_diffrn_radiation_type 'Mo K\a'
_diffrn_radiation_wavelength 0.71073
_diffrn_reflns_av_unetI/netI 0.0496
_diffrn_reflns_Laue_measured_fraction_full 1.000
_diffrn_reflns_Laue_measured_fraction_max 0.997
_diffrn_reflns_limit_h_max 15
_diffrn_reflns_limit_h_min -15
_diffrn_reflns_limit_k_max 26
_diffrn_reflns_limit_k_min -25
_diffrn_reflns_limit_l_max 30
_diffrn_reflns_limit_l_min 0
_diffrn_reflns_number 24260
_diffrn_reflns_point_group_measured_fraction_full 1.000
_diffrn_reflns_point_group_measured_fraction_max 0.997
_diffrn_reflns_theta_full 25.242
_diffrn_reflns_theta_max 26.371
_diffrn_reflns_theta_min 1.731
_diffrn_source 'Rotating-anode X-ray tube'
_diffrn_source_type 'Rigaku (Mo) X-ray Source'
_exptl_absorpt_coefficient_mu 2.735
_exptl_absorpt_correction_T_max 1.00000
_exptl_absorpt_correction_T_min 0.62344
_exptl_absorpt_correction_type multi-scan
_exptl_absorpt_process_details
;
CrysAlisPro 1.171.43.107a (Rigaku Oxford Diffraction, 2024)
Empirical absorption correction using spherical harmonics,
implemented in SCALE3 ABSPACK scaling algorithm.
;
_exptl_crystal_colour colourless
_exptl_crystal_colour_primary colourless
_exptl_crystal_density_diffrn 1.514
_exptl_crystal_description needle
_exptl_crystal_F_000 2720
_exptl_crystal_size_max 0.1
_exptl_crystal_size_mid 0.01
_exptl_crystal_size_min 0.005
_refine_diff_density_max 7.500
_refine_diff_density_min -3.407
_refine_diff_density_rms 0.331
_refine_ls_extinction_method none
_refine_ls_goodness_of_fit_ref 1.355
_refine_ls_hydrogen_treatment constr
_refine_ls_matrix_type full
_refine_ls_number_parameters 1410
_refine_ls_number_reflns 24260
_refine_ls_number_restraints 270
_refine_ls_restrained_S_all 1.349
_refine_ls_R_factor_all 0.1033
_refine_ls_R_factor_gt 0.0971
_refine_ls_shift/su_max 0.001
_refine_ls_shift/su_mean 0.000
_refine_ls_structure_factor_coef Fsqd
_refine_ls_weighting_details 'w=1/[\s^2^(Fo^2^)+(0.2000P)^2^] where P=(Fo^2^+2Fc^2^)/3'
_refine_ls_weighting_scheme calc
_refine_ls_wR_factor_gt 0.2869
_refine_ls_wR_factor_ref 0.2983
_reflns_Friedel_coverage 0.000
_reflns_number_gt 21608
_reflns_number_total 24260
_reflns_threshold_expression 'I > 2\s(I)'
_cod_data_source_file d5dt00292c2.cif
_cod_data_source_block marco1
_cod_database_code 7719003
_shelx_shelxl_version_number 2018/3
_chemical_oxdiff_formula C20H20S2P3F6Au
_chemical_oxdiff_usercomment 'Marco 1 Au'
_shelx_space_group_comment
;
The symmetry employed for this shelxl refinement is uniquely defined
by the following loop, which should always be used as a source of
symmetry information in preference to the above space-group names.
They are only intended as comments.
;
_shelx_estimated_absorpt_t_max 0.986
_shelx_estimated_absorpt_t_min 0.772
_reflns_odcompleteness_completeness 99.67
_reflns_odcompleteness_iscentric 1
_reflns_odcompleteness_theta 26.32
_olex2_refinement_description
;
1. Twinned data refinement
 Scales: 0.6649(16)
 0.3351(16)
2. Fixed Uiso
 At 1.2 times of:
  All C(H) groups
 At 1.5 times of:
  All C(H,H,H) groups
3. Uiso/Uaniso restraints and constraints
Uanis(C106) \\sim Ueq: with sigma of 0.005 and sigma for terminal atoms of 0.002
Uanis(C26) \\sim Ueq, Uanis(C23) \\sim Ueq: with sigma of 0.001 and sigma for
terminal atoms of 0.002
Uanis(C14) \\sim Ueq: with sigma of 0.001 and sigma for terminal atoms of 0.002
Uanis(C58) \\sim Ueq: with sigma of 0.01 and sigma for terminal atoms of 0.02
Uanis(N3) \\sim Ueq, Uanis(N4) \\sim Ueq: with sigma of 0.01 and sigma for
terminal atoms of 0.02
Uanis(C113) \\sim Ueq: with sigma of 0.001 and sigma for terminal atoms of 0.002
Uanis(C27) \\sim Ueq: with sigma of 0.01 and sigma for terminal atoms of 0.02
4. Rigid body (RIGU) restrains
 C1, C2, C3, C4, C19, C6
 with sigma for 1-2 distances of 0.001 and sigma for 1-3 distances of 0.001
 C14, C20, C18, C17, C16, C15
 with sigma for 1-2 distances of 0.001 and sigma for 1-3 distances of 0.001
 C8, C9, C10, C11, C12, C13
 with sigma for 1-2 distances of 0.001 and sigma for 1-3 distances of 0.001
 C37, C38, C33, C34, C35, C36
 with sigma for 1-2 distances of 0.001 and sigma for 1-3 distances of 0.001
 C58, C59, C60, C61, C62, C63
 with sigma for 1-2 distances of 0.001 and sigma for 1-3 distances of 0.001
 C113, C118, C117, C116, C115, C114
 with sigma for 1-2 distances of 0.001 and sigma for 1-3 distances of 0.001
5.a Aromatic/amide H refined with riding coordinates:
 C26(H26), C42(H42), C53(H53), C47(H47), C49(H49), C120(H120), C139(H139),
 C134(H134), C111(H111), C25(H25), C142(H142), C9(H9), C17(H17), C62(H62),
 C126(H126), C28(H28), C13(H13), C121(H121), C6(H6), C143(H143), C123(H123),
 C19(H19), C136(H136), C153(H153), C145(H145), C63(H63), C140(H140), C112(H112),
  C133(H133), C51(H51), C108(H108), C20(H20), C54(H54), C45(H45), C116(H116),
 C127(H127), C115(H115), C150(H150), C44(H44), C12(H12), C154(H154), C24(H24),
 C41(H41), C55(H55), C30(H30), C61(H61), C160(H160), C151(H151), C146(H146),
 C118(H118), C114(H114), C131(H131), C18(H18), C158(H158), C3(H3), C124(H124),
 C147(H147), C43(H43), C57(H57), C104(H104), C34(H34), C23(H23), C10(H10),
 C159(H159), C2(H2), C32(H32), C152(H152), C38(H38), C141(H141), C117(H117),
 C128(H128), C29(H29), C101(H101), C102(H102), C148(H148), C22(H22), C122(H122),
  C56(H56), C109(H109), C105(H105), C37(H37), C130(H130), C35(H35), C59(H59),
 C129(H129), C110(H110), C50(H50), C149(H149), C15(H15), C31(H31), C48(H48),
 C16(H16), C11(H11), C60(H60), C156(H156), C157(H157)
5.b Idealised Me refined as rotating group:
 C137(H13A,H13B,H13C), C39(H39A,H39B,H39C), C7(H7A,H7B,H7C), C106(H10A,H10B,
 H10C)
;
_olex2_submission_special_instructions 'No special instructions were received'
_oxdiff_exptl_absorpt_empirical_details
;
Empirical correction (ABSPACK) includes:
- Absorption correction using spherical harmonics
- Frame scaling
;
_oxdiff_exptl_absorpt_empirical_full_max 1.274
_oxdiff_exptl_absorpt_empirical_full_min 0.779

loop_
_space_group_symop_operation_xyz
'x, y, z'
'-x, -y, -z'

loop_
_atom_site_label
_atom_site_type_symbol
_atom_site_fract_x
_atom_site_fract_y
_atom_site_fract_z
_atom_site_U_iso_or_equiv
_atom_site_adp_type
_atom_site_occupancy
_atom_site_site_symmetry_order
_atom_site_calc_flag
_atom_site_refinement_flags_posn
_atom_site_refinement_flags_adp
_atom_site_refinement_flags_occupancy
_atom_site_disorder_assembly
_atom_site_disorder_group
Au1 Au 0.36891(3) 0.75134(2) 0.56252(2) 0.01186(14) Uani 1 1 d . . . . .
Au2 Au 0.37766(3) 0.74850(2) 0.07321(2) 0.01297(14) Uani 1 1 d . . . . .
P100 P 0.8850(2) 0.74609(13) 0.31535(11) 0.0139(5) Uani 1 1 d . . . . .
P101 P 0.8761(2) 0.75470(13) 0.81642(11) 0.0156(6) Uani 1 1 d . . . . .
P3 P 0.5307(2) 0.65508(12) 0.58410(11) 0.0099(5) Uani 1 1 d . . . . .
P7 P 0.3414(2) 0.84936(12) 0.10262(11) 0.0118(5) Uani 1 1 d . . . . .
P2 P 0.3161(2) 0.84869(12) 0.48147(11) 0.0109(5) Uani 1 1 d . . . . .
P8 P 0.3251(2) 0.84466(12) -0.00979(11) 0.0099(5) Uani 1 1 d . . . . .
P4 P 0.3084(2) 0.65152(12) 0.59349(11) 0.0099(5) Uani 1 1 d . . . . .
P5 P 0.3138(2) 0.64940(12) 0.09872(11) 0.0108(5) Uani 1 1 d . . . . .
P6 P 0.5381(2) 0.65066(12) 0.09030(11) 0.0112(5) Uani 1 1 d . . . . .
P1 P 0.3297(2) 0.85055(12) 0.59463(11) 0.0098(5) Uani 1 1 d . . . . .
S1 S 0.2223(2) 1.19672(12) 0.43983(14) 0.0276(6) Uani 1 1 d . . . . .
S4 S 0.0780(2) 1.19080(12) -0.04868(13) 0.0275(6) Uani 1 1 d . . . . .
S3 S 0.5760(3) 0.30425(14) 0.13741(13) 0.0260(7) Uani 1 1 d . . . . .
S2 S 0.5897(3) 0.30601(14) 0.64126(14) 0.0267(7) Uani 1 1 d . . . . .
F1 F 0.7547(5) 0.7425(3) 0.3107(2) 0.0156(13) Uani 1 1 d . . . . .
F10 F 0.8688(5) 0.7538(4) 0.8818(3) 0.0215(14) Uani 1 1 d . . . . .
F12 F 0.7435(5) 0.7540(3) 0.8118(3) 0.0196(13) Uani 1 1 d . . . . .
F6 F 0.8921(6) 0.7476(4) 0.2484(3) 0.0304(16) Uani 1 1 d . . . . .
F9 F 1.0056(5) 0.7549(4) 0.8185(3) 0.0213(14) Uani 1 1 d . . . . .
F7 F 0.8804(5) 0.7556(4) 0.7490(3) 0.0252(15) Uani 1 1 d . . . . .
F5 F 0.8407(6) 0.8265(3) 0.2960(4) 0.0317(18) Uani 1 1 d . . . . .
F8 F 0.8368(6) 0.8355(3) 0.7955(3) 0.0255(15) Uani 1 1 d . . . . .
F11 F 0.9143(6) 0.6743(3) 0.8346(3) 0.0239(15) Uani 1 1 d . . . . .
F2 F 0.9291(6) 0.6666(3) 0.3327(3) 0.0238(15) Uani 1 1 d . . . . .
F3 F 0.8765(6) 0.7444(4) 0.3809(3) 0.0236(14) Uani 1 1 d . . . . .
F4 F 1.0130(5) 0.7489(4) 0.3183(3) 0.0225(14) Uani 1 1 d . . . . .
N1 N 0.3061(7) 0.9009(4) 0.5240(4) 0.0116(17) Uani 1 1 d . . . . .
N3 N 0.4493(7) 0.5997(4) 0.1033(4) 0.0115(17) Uani 1 1 d . U . . .
N4 N 0.3048(8) 0.8980(4) 0.0331(4) 0.0148(18) Uani 1 1 d . U . . .
C100 C 0.4841(9) 0.5286(5) 0.1127(4) 0.015(2) Uani 1 1 d . . . . .
N2 N 0.4449(7) 0.6024(4) 0.6003(4) 0.0112(17) Uani 1 1 d . . . . .
C125 C 0.2265(9) 0.6337(5) 0.0460(5) 0.017(2) Uani 1 1 d . . . . .
C26 C 0.5316(9) 0.8236(6) 0.6556(5) 0.017(2) Uani 1 1 d . U . . .
H26 H 0.541244 0.780226 0.651485 0.021 Uiso 1 1 calc R U . . .
C42 C 0.6859(10) 0.6680(6) 0.4360(5) 0.024(3) Uani 1 1 d . . . . .
H42 H 0.681123 0.701837 0.401002 0.028 Uiso 1 1 calc R U . . .
C33 C 0.4833(9) 0.5311(5) 0.6115(4) 0.0126(18) Uani 1 1 d . . . . .
C53 C 0.1860(9) 0.6821(5) 0.6809(5) 0.018(2) Uani 1 1 d . . . . .
H53 H 0.181159 0.726477 0.659240 0.022 Uiso 1 1 calc R U . . .
C47 C 0.5772(10) 0.6355(6) 0.7008(5) 0.021(2) Uani 1 1 d . . . . .
H47 H 0.501312 0.632520 0.704540 0.025 Uiso 1 1 calc R U . . .
C49 C 0.7524(10) 0.6422(5) 0.7410(6) 0.028(3) Uani 1 1 d . . . . .
H49 H 0.795959 0.644161 0.772616 0.033 Uiso 1 1 calc R U . . .
C120 C 0.1904(9) 0.6685(5) 0.1894(5) 0.019(2) Uani 1 1 d . . . . .
H120 H 0.186456 0.713794 0.171599 0.023 Uiso 1 1 calc R U . . .
C139 C 0.1376(9) 0.8191(6) -0.0532(5) 0.022(2) Uani 1 1 d . . . . .
H139 H 0.162929 0.776727 -0.025769 0.026 Uiso 1 1 calc R U . . .
C144 C 0.4331(9) 0.8616(5) -0.0575(5) 0.016(2) Uani 1 1 d . . . . .
C134 C 0.2619(9) 1.0773(5) -0.0418(5) 0.025(2) Uani 1 1 d . . . . .
H134 H 0.302325 1.104878 -0.065489 0.030 Uiso 1 1 calc R U . . .
C138 C 0.1981(9) 0.8667(5) -0.0561(4) 0.015(2) Uani 1 1 d . . . . .
C111 C 0.6969(10) 0.6672(6) -0.0569(5) 0.022(2) Uani 1 1 d . . . . .
H111 H 0.694834 0.702264 -0.090677 0.026 Uiso 1 1 calc R U . . .
C27 C 0.1992(9) 0.8707(5) 0.6303(5) 0.017(2) Uani 1 1 d . U . . .
C1 C 0.2829(9) 0.9709(5) 0.5063(4) 0.0143(17) Uani 1 1 d . . . . .
C132 C 0.2549(8) 0.9681(5) 0.0127(4) 0.015(2) Uani 1 1 d . . . . .
C25 C 0.6159(9) 0.8361(6) 0.6862(5) 0.020(2) Uani 1 1 d . . . . .
H25 H 0.682394 0.801487 0.702873 0.024 Uiso 1 1 calc R U . . .
C142 C 0.0618(10) 0.9420(6) -0.1343(5) 0.031(3) Uani 1 1 d . . . . .
H142 H 0.033791 0.984133 -0.161772 0.037 Uiso 1 1 calc R U . . .
C9 C 0.1279(9) 0.9389(5) 0.4080(5) 0.020(2) Uani 1 1 d . . . . .
H9 H 0.160245 0.973866 0.409219 0.024 Uiso 1 1 calc R U . . .
C17 C 0.5859(10) 0.8657(5) 0.3516(6) 0.0251(19) Uani 1 1 d . . . . .
H17 H 0.643588 0.865820 0.325310 0.030 Uiso 1 1 calc R U . . .
C62 C 0.1709(12) 0.6368(7) 0.4463(6) 0.032(2) Uani 1 1 d . . . . .
H62 H 0.186353 0.646382 0.406925 0.038 Uiso 1 1 calc R U . . .
C126 C 0.2570(10) 0.6439(5) -0.0107(5) 0.017(2) Uani 1 1 d . . . . .
H126 H 0.328234 0.652348 -0.019742 0.020 Uiso 1 1 calc R U . . .
C28 C 0.0975(9) 0.8698(5) 0.6049(5) 0.025(3) Uani 1 1 d . . . . .
H28 H 0.093414 0.868595 0.566070 0.029 Uiso 1 1 calc R U . . .
C46 C 0.6261(8) 0.6393(5) 0.6475(4) 0.014(2) Uani 1 1 d . . . . .
C13 C 0.1332(9) 0.8217(6) 0.4365(5) 0.022(2) Uani 1 1 d . . . . .
H13 H 0.169000 0.777105 0.457754 0.027 Uiso 1 1 calc R U . . .
C135 C 0.1513(8) 1.1059(4) -0.0292(4) 0.017(2) Uani 1 1 d . . . . .
C121 C 0.1335(10) 0.6518(6) 0.2387(5) 0.028(3) Uani 1 1 d . . . . .
H121 H 0.092682 0.685222 0.255195 0.033 Uiso 1 1 calc R U . . .
C21 C 0.4342(9) 0.8731(5) 0.6313(4) 0.015(2) Uani 1 1 d . . . . .
C6 C 0.3615(9) 1.0010(5) 0.4766(5) 0.0177(19) Uani 1 1 d . . . . .
H6 H 0.431731 0.973753 0.469642 0.021 Uiso 1 1 calc R U . . .
C143 C 0.1595(9) 0.9292(5) -0.0985(5) 0.020(2) Uani 1 1 d . . . . .
H143 H 0.199893 0.961836 -0.102497 0.025 Uiso 1 1 calc R U . . .
C123 C 0.2025(10) 0.5357(6) 0.2407(5) 0.026(3) Uani 1 1 d . . . . .
H123 H 0.208155 0.490170 0.258789 0.031 Uiso 1 1 calc R U . . .
C19 C 0.3400(8) 1.0690(4) 0.4570(5) 0.019(2) Uani 1 1 d . . . . .
H19 H 0.393670 1.087831 0.435097 0.023 Uiso 1 1 calc R U . . .
C136 C 0.0934(8) 1.0630(4) 0.0054(4) 0.017(2) Uani 1 1 d . . . . .
H136 H 0.018870 1.080712 0.015314 0.021 Uiso 1 1 calc R U . . .
C153 C 0.5400(10) 0.9556(6) 0.1506(5) 0.032(3) Uani 1 1 d . . . . .
H153 H 0.539725 1.000573 0.145621 0.038 Uiso 1 1 calc R U . . .
C145 C 0.5330(8) 0.8703(5) -0.0344(5) 0.016(2) Uani 1 1 d . . . . .
H145 H 0.537611 0.874274 0.003626 0.020 Uiso 1 1 calc R U . . .
C161 C 0.2245(9) 0.8709(5) 0.1470(5) 0.016(2) Uani 1 1 d . . . . .
C63 C 0.2458(11) 0.6419(6) 0.4861(5) 0.023(2) Uani 1 1 d . . . . .
H63 H 0.312688 0.654571 0.474197 0.028 Uiso 1 1 calc R U . . .
C140 C 0.0421(9) 0.8330(6) -0.0896(6) 0.024(3) Uani 1 1 d . . . . .
H140 H 0.001467 0.800562 -0.086702 0.029 Uiso 1 1 calc R U . . .
C4 C 0.2393(9) 1.1112(4) 0.4689(5) 0.0187(19) Uani 1 1 d . . . . .
C112 C 0.6283(9) 0.6785(5) -0.0142(5) 0.019(2) Uani 1 1 d . . . . .
H112 H 0.578498 0.721545 -0.018546 0.022 Uiso 1 1 calc R U . . .
C133 C 0.3132(9) 1.0103(5) -0.0207(5) 0.019(2) Uani 1 1 d . . . . .
H133 H 0.389159 0.992676 -0.028828 0.023 Uiso 1 1 calc R U . . .
C14 C 0.4173(9) 0.8641(5) 0.4280(5) 0.0175(17) Uani 1 1 d . U . . .
C51 C 0.7374(9) 0.6442(5) 0.6407(5) 0.022(2) Uani 1 1 d . . . . .
H51 H 0.770275 0.646798 0.604818 0.027 Uiso 1 1 calc R U . . .
C113 C 0.6336(9) 0.6283(5) 0.1542(5) 0.0153(17) Uani 1 1 d . U . . .
C108 C 0.7024(9) 0.5653(5) 0.0422(5) 0.019(2) Uani 1 1 d . . . . .
H108 H 0.705413 0.530798 0.076522 0.023 Uiso 1 1 calc R U . . .
C20 C 0.5292(8) 0.8579(5) 0.4481(5) 0.0166(17) Uani 1 1 d . . . . .
H20 H 0.547242 0.852630 0.487614 0.020 Uiso 1 1 calc R U . . .
C54 C 0.1293(9) 0.6715(5) 0.7313(5) 0.021(2) Uani 1 1 d . . . . .
H54 H 0.088059 0.707946 0.744175 0.025 Uiso 1 1 calc R U . . .
C45 C 0.6997(8) 0.5701(5) 0.5388(5) 0.019(2) Uani 1 1 d . . . . .
H45 H 0.706824 0.537167 0.574624 0.022 Uiso 1 1 calc R U . . .
C116 C 0.7659(11) 0.6196(6) 0.2514(5) 0.030(2) Uani 1 1 d . . . . .
H116 H 0.811362 0.616313 0.284408 0.036 Uiso 1 1 calc R U . . .
C127 C 0.1856(11) 0.6419(6) -0.0534(6) 0.030(3) Uani 1 1 d . . . . .
H127 H 0.208828 0.647276 -0.091471 0.036 Uiso 1 1 calc R U . . .
C115 C 0.6510(11) 0.6225(6) 0.2558(5) 0.024(2) Uani 1 1 d . . . . .
H115 H 0.618372 0.621512 0.291495 0.029 Uiso 1 1 calc R U . . .
C150 C 0.5427(9) 0.8241(6) 0.1638(5) 0.021(2) Uani 1 1 d . . . . .
H150 H 0.544420 0.779060 0.168007 0.026 Uiso 1 1 calc R U . . .
C44 C 0.7679(10) 0.5562(6) 0.4948(6) 0.027(3) Uani 1 1 d . . . . .
H44 H 0.817658 0.513119 0.499571 0.033 Uiso 1 1 calc R U . . .
C12 C 0.0336(10) 0.8368(6) 0.4024(5) 0.023(2) Uani 1 1 d . . . . .
H12 H 0.001595 0.801969 0.400326 0.028 Uiso 1 1 calc R U . . .
C154 C 0.4533(10) 0.9411(5) 0.1244(5) 0.022(2) Uani 1 1 d . . . . .
H154 H 0.392706 0.975819 0.101734 0.027 Uiso 1 1 calc R U . . .
C24 C 0.6019(10) 0.8999(6) 0.6921(6) 0.030(3) Uani 1 1 d . . . . .
H24 H 0.658350 0.908772 0.713321 0.035 Uiso 1 1 calc R U . . .
C8 C 0.1805(9) 0.8730(5) 0.4395(4) 0.0152(18) Uani 1 1 d . . . . .
C41 C 0.6170(9) 0.6803(5) 0.4788(5) 0.018(2) Uani 1 1 d . . . . .
H41 H 0.564925 0.722874 0.473280 0.022 Uiso 1 1 calc R U . . .
C55 C 0.1345(10) 0.6064(6) 0.7622(6) 0.027(3) Uani 1 1 d . . . . .
H55 H 0.093217 0.598135 0.795439 0.033 Uiso 1 1 calc R U . . .
C107 C 0.6303(9) 0.6277(5) 0.0359(5) 0.015(2) Uani 1 1 d . . . . .
C30 C 0.0053(11) 0.8729(6) 0.6907(6) 0.038(4) Uani 1 1 d . . . . .
H30 H -0.061193 0.873598 0.711119 0.046 Uiso 1 1 calc R U . . .
C61 C 0.0737(11) 0.6181(6) 0.4627(6) 0.031(2) Uani 1 1 d . . . . .
H61 H 0.022172 0.615455 0.434593 0.038 Uiso 1 1 calc R U . . .
C160 C 0.1263(10) 0.8518(5) 0.1382(5) 0.026(3) Uani 1 1 d . . . . .
H160 H 0.119787 0.834395 0.106757 0.032 Uiso 1 1 calc R U . . .
C151 C 0.6308(10) 0.8388(7) 0.1910(5) 0.030(3) Uani 1 1 d . . . . .
H151 H 0.691324 0.803864 0.213623 0.037 Uiso 1 1 calc R U . . .
C146 C 0.6234(9) 0.8730(5) -0.0685(5) 0.026(3) Uani 1 1 d . . . . .
H146 H 0.690161 0.879130 -0.053399 0.032 Uiso 1 1 calc R U . . .
C118 C 0.7486(9) 0.6249(5) 0.1506(5) 0.022(2) Uani 1 1 d . . . . .
H118 H 0.782489 0.624951 0.115317 0.026 Uiso 1 1 calc R U . . .
C114 C 0.5856(10) 0.6269(6) 0.2083(5) 0.020(2) Uani 1 1 d . . . . .
H114 H 0.507326 0.629143 0.211217 0.024 Uiso 1 1 calc R U . . .
C131 C 0.1443(8) 0.9961(4) 0.0248(4) 0.017(2) Uani 1 1 d . . . . .
H131 H 0.103186 0.967859 0.047162 0.020 Uiso 1 1 calc R U . . .
C18 C 0.6136(10) 0.8598(6) 0.4086(5) 0.026(2) Uani 1 1 d . . . . .
H18 H 0.688921 0.856969 0.420929 0.031 Uiso 1 1 calc R U . . .
C158 C 0.0496(11) 0.8828(6) 0.2208(6) 0.030(3) Uani 1 1 d . . . . .
H158 H -0.008655 0.885915 0.246625 0.036 Uiso 1 1 calc R U . . .
C3 C 0.1613(9) 1.0812(5) 0.5005(5) 0.022(2) Uani 1 1 d . . . . .
H3 H 0.093421 1.108353 0.509771 0.027 Uiso 1 1 calc R U . . .
C119 C 0.2532(9) 0.6192(6) 0.1659(5) 0.017(2) Uani 1 1 d . . . . .
C124 C 0.2580(9) 0.5534(6) 0.1920(5) 0.024(2) Uani 1 1 d . . . . .
H124 H 0.300290 0.519849 0.176020 0.029 Uiso 1 1 calc R U . . .
C40 C 0.6226(9) 0.6309(5) 0.5301(5) 0.013(2) Uani 1 1 d . . . . .
C147 C 0.6195(12) 0.8668(6) -0.1239(7) 0.039(4) Uani 1 1 d . . . . .
H147 H 0.682909 0.868434 -0.146372 0.047 Uiso 1 1 calc R U . . .
C43 C 0.7619(10) 0.6064(6) 0.4441(6) 0.027(3) Uani 1 1 d . . . . .
H43 H 0.810543 0.598149 0.414785 0.033 Uiso 1 1 calc R U . . .
C57 C 0.2553(9) 0.5653(6) 0.6945(5) 0.020(2) Uani 1 1 d . . . . .
H57 H 0.298249 0.528691 0.682298 0.024 Uiso 1 1 calc R U . . .
C104 C 0.4858(9) 0.4327(5) 0.0803(5) 0.016(2) Uani 1 1 d . . . . .
H104 H 0.463489 0.414920 0.051641 0.019 Uiso 1 1 calc R U . . .
C34 C 0.4578(9) 0.5010(5) 0.5712(5) 0.0178(19) Uani 1 1 d . . . . .
H34 H 0.415950 0.527945 0.535977 0.021 Uiso 1 1 calc R U . . .
C23 C 0.5050(9) 0.9503(6) 0.6668(5) 0.025(2) Uani 1 1 d . U . . .
H23 H 0.496414 0.994029 0.669851 0.030 Uiso 1 1 calc R U . . .
C10 C 0.0267(9) 0.9518(6) 0.3747(5) 0.027(2) Uani 1 1 d . . . . .
H10 H -0.011159 0.996301 0.353939 0.032 Uiso 1 1 calc R U . . .
C52 C 0.2490(9) 0.6300(5) 0.6616(5) 0.014(2) Uani 1 1 d . . . . .
C159 C 0.0390(11) 0.8578(5) 0.1742(6) 0.035(3) Uani 1 1 d . . . . .
H159 H -0.027297 0.845077 0.167417 0.042 Uiso 1 1 calc R U . . .
C2 C 0.1817(9) 1.0125(5) 0.5184(4) 0.019(2) Uani 1 1 d . . . . .
H2 H 0.126999 0.993393 0.538925 0.023 Uiso 1 1 calc R U . . .
C155 C 0.4559(9) 0.8734(5) 0.1319(4) 0.017(2) Uani 1 1 d . . . . .
C58 C 0.2233(9) 0.6282(5) 0.5450(5) 0.0176(18) Uani 1 1 d . U . . .
C32 C 0.2028(9) 0.8747(5) 0.6875(5) 0.026(3) Uani 1 1 d . . . . .
H32 H 0.270445 0.877547 0.704726 0.031 Uiso 1 1 calc R U . . .
C152 C 0.6283(11) 0.9039(7) 0.1844(6) 0.032(3) Uani 1 1 d . . . . .
H152 H 0.686933 0.914002 0.203005 0.039 Uiso 1 1 calc R U . . .
C137 C 0.1733(12) 1.2274(6) -0.0918(8) 0.062(5) Uani 1 1 d . . . . .
H13A H 0.188222 1.208787 -0.124522 0.093 Uiso 1 1 calc R U . . .
H13B H 0.244760 1.218179 -0.068823 0.093 Uiso 1 1 calc R U . . .
H13C H 0.139811 1.275600 -0.105888 0.093 Uiso 1 1 calc R U . . .
C38 C 0.5458(9) 0.4915(5) 0.6620(5) 0.018(2) Uani 1 1 d . . . . .
H38 H 0.563386 0.511557 0.689930 0.022 Uiso 1 1 calc R U . . .
C141 C 0.0059(10) 0.8935(6) -0.1299(6) 0.031(3) Uani 1 1 d . . . . .
H141 H -0.059103 0.902360 -0.155291 0.037 Uiso 1 1 calc R U . . .
C117 C 0.8144(11) 0.6213(6) 0.1998(5) 0.032(3) Uani 1 1 d . . . . .
H117 H 0.892497 0.620017 0.197382 0.038 Uiso 1 1 calc R U . . .
C128 C 0.0785(11) 0.6320(6) -0.0412(6) 0.034(3) Uani 1 1 d . . . . .
H128 H 0.027440 0.632633 -0.071064 0.040 Uiso 1 1 calc R U . . .
C29 C 0.0038(10) 0.8706(5) 0.6356(6) 0.031(3) Uani 1 1 d . . . . .
H29 H -0.064442 0.869473 0.617631 0.037 Uiso 1 1 calc R U . . .
C101 C 0.5461(9) 0.4862(5) 0.1628(5) 0.016(2) Uani 1 1 d . . . . .
H101 H 0.566260 0.504489 0.191524 0.020 Uiso 1 1 calc R U . . .
C102 C 0.5795(10) 0.4178(5) 0.1722(5) 0.020(2) Uani 1 1 d . . . . .
H102 H 0.623940 0.389809 0.206389 0.024 Uiso 1 1 calc R U . . .
C148 C 0.5214(10) 0.8583(5) -0.1462(5) 0.027(3) Uani 1 1 d . . . . .
H148 H 0.517621 0.853980 -0.184150 0.033 Uiso 1 1 calc R U . . .
C22 C 0.4207(9) 0.9372(5) 0.6370(5) 0.023(2) Uani 1 1 d . . . . .
H22 H 0.353968 0.971651 0.620492 0.028 Uiso 1 1 calc R U . . .
C122 C 0.1371(10) 0.5854(6) 0.2635(5) 0.029(3) Uani 1 1 d . . . . .
H122 H 0.095405 0.573666 0.295952 0.035 Uiso 1 1 calc R U . . .
C56 C 0.2004(10) 0.5534(6) 0.7444(5) 0.025(3) Uani 1 1 d . . . . .
H56 H 0.207480 0.508992 0.766737 0.030 Uiso 1 1 calc R U . . .
C109 C 0.7705(10) 0.5528(6) -0.0015(6) 0.025(3) Uani 1 1 d . . . . .
H109 H 0.817802 0.509294 0.002193 0.030 Uiso 1 1 calc R U . . .
C105 C 0.4566(9) 0.5006(5) 0.0710(5) 0.017(2) Uani 1 1 d . . . . .
H105 H 0.417124 0.528836 0.035654 0.020 Uiso 1 1 calc R U . . .
C37 C 0.5837(9) 0.4222(5) 0.6729(5) 0.018(2) Uani 1 1 d . . . . .
H37 H 0.628773 0.395571 0.707245 0.022 Uiso 1 1 calc R U . . .
C130 C 0.1192(10) 0.6239(6) 0.0580(5) 0.025(2) Uani 1 1 d . . . . .
H130 H 0.095538 0.619032 0.095932 0.030 Uiso 1 1 calc R U . . .
C35 C 0.4917(9) 0.4328(5) 0.5810(5) 0.0183(19) Uani 1 1 d . . . . .
H35 H 0.472626 0.413244 0.552995 0.022 Uiso 1 1 calc R U . . .
C59 C 0.1236(10) 0.6099(6) 0.5607(6) 0.027(2) Uani 1 1 d . . . . .
H59 H 0.105740 0.602212 0.599766 0.032 Uiso 1 1 calc R U . . .
C129 C 0.0478(11) 0.6213(6) 0.0153(6) 0.036(3) Uani 1 1 d . . . . .
H129 H -0.022916 0.612112 0.024458 0.044 Uiso 1 1 calc R U . . .
C110 C 0.7693(10) 0.6046(6) -0.0510(5) 0.023(3) Uani 1 1 d . . . . .
H110 H 0.818007 0.596811 -0.080443 0.027 Uiso 1 1 calc R U . . .
C50 C 0.7978(10) 0.6450(6) 0.6894(6) 0.031(3) Uani 1 1 d . . . . .
H50 H 0.873991 0.647712 0.686378 0.038 Uiso 1 1 calc R U . . .
C149 C 0.4287(10) 0.8561(5) -0.1130(5) 0.024(2) Uani 1 1 d . . . . .
H149 H 0.361630 0.850834 -0.128605 0.029 Uiso 1 1 calc R U . . .
C15 C 0.3924(9) 0.8716(5) 0.3707(5) 0.0213(19) Uani 1 1 d . . . . .
H15 H 0.316574 0.876881 0.357319 0.026 Uiso 1 1 calc R U . . .
C31 C 0.1080(10) 0.8744(6) 0.7184(5) 0.031(3) Uani 1 1 d . . . . .
H31 H 0.110721 0.875141 0.757428 0.037 Uiso 1 1 calc R U . . .
C48 C 0.6415(10) 0.6363(6) 0.7475(5) 0.025(2) Uani 1 1 d . . . . .
H48 H 0.610607 0.632830 0.783856 0.030 Uiso 1 1 calc R U . . .
C16 C 0.4770(10) 0.8716(6) 0.3321(6) 0.032(2) Uani 1 1 d . . . . .
H16 H 0.459667 0.875491 0.292818 0.038 Uiso 1 1 calc R U . . .
C103 C 0.5466(9) 0.3899(5) 0.1300(5) 0.017(2) Uani 1 1 d . . . . .
C11 C -0.0196(10) 0.9006(6) 0.3716(5) 0.027(2) Uani 1 1 d . . . . .
H11 H -0.087650 0.910024 0.348200 0.032 Uiso 1 1 calc R U . . .
C60 C 0.0510(10) 0.6029(5) 0.5208(6) 0.026(2) Uani 1 1 d . . . . .
H60 H -0.013879 0.587860 0.532568 0.031 Uiso 1 1 calc R U . . .
C156 C 0.2326(9) 0.8979(5) 0.1924(5) 0.023(2) Uani 1 1 d . . . . .
H156 H 0.297199 0.912702 0.197992 0.028 Uiso 1 1 calc R U . . .
C36 C 0.5542(9) 0.3928(6) 0.6323(5) 0.0186(19) Uani 1 1 d . . . . .
C39 C 0.6825(13) 0.2706(7) 0.7063(6) 0.038(3) Uani 1 1 d . . . . .
H39A H 0.744622 0.291778 0.703322 0.057 Uiso 1 1 calc R U . . .
H39B H 0.713880 0.222695 0.711885 0.057 Uiso 1 1 calc R U . . .
H39C H 0.639410 0.277957 0.739189 0.057 Uiso 1 1 calc R U . . .
C157 C 0.1461(10) 0.9031(6) 0.2293(5) 0.033(3) Uani 1 1 d . . . . .
H157 H 0.152427 0.920691 0.260661 0.039 Uiso 1 1 calc R U . . .
C7 C 0.0966(12) 1.2316(6) 0.4710(7) 0.058(5) Uani 1 1 d . . . . .
H7A H 0.035236 1.213522 0.462366 0.088 Uiso 1 1 calc R U . . .
H7B H 0.073910 1.280075 0.454897 0.088 Uiso 1 1 calc R U . . .
H7C H 0.111856 1.220351 0.512785 0.088 Uiso 1 1 calc R U . . .
C106 C 0.6759(13) 0.2656(8) 0.2002(7) 0.046(4) Uani 1 1 d . U . . .
H10A H 0.735742 0.288516 0.197406 0.069 Uiso 1 1 calc R U . . .
H10B H 0.709938 0.218745 0.202334 0.069 Uiso 1 1 calc R U . . .
H10C H 0.636040 0.268653 0.234913 0.069 Uiso 1 1 calc R U . . .

loop_
_atom_site_aniso_label
_atom_site_aniso_U_11
_atom_site_aniso_U_22
_atom_site_aniso_U_33
_atom_site_aniso_U_23
_atom_site_aniso_U_13
_atom_site_aniso_U_12
Au1 0.0176(2) 0.0014(2) 0.0143(2) -0.00028(16) -0.00013(14) -0.00076(15)
Au2 0.0172(2) 0.0023(2) 0.0173(2) -0.00104(15) -0.00048(15) -0.00083(16)
P100 0.0180(13) 0.0157(14) 0.0093(12) -0.0047(11) -0.0018(10) -0.0057(11)
P101 0.0178(13) 0.0205(15) 0.0119(13) -0.0065(12) 0.0044(10) -0.0088(12)
P3 0.0133(12) 0.0045(11) 0.0093(12) 0.0000(9) -0.0022(9) 0.0002(9)
P7 0.0151(12) 0.0046(11) 0.0141(13) -0.0012(9) 0.0016(10) -0.0018(9)
P2 0.0169(12) 0.0030(11) 0.0120(12) -0.0009(9) 0.0007(9) -0.0029(9)
P8 0.0154(12) 0.0014(11) 0.0113(12) 0.0002(9) -0.0003(9) -0.0015(9)
P4 0.0128(12) 0.0024(11) 0.0126(12) -0.0008(9) 0.0004(9) -0.0003(9)
P5 0.0128(12) 0.0027(11) 0.0163(13) -0.0034(9) 0.0006(10) -0.0001(9)
P6 0.0144(12) 0.0044(11) 0.0129(12) -0.0001(9) -0.0004(9) -0.0016(9)
P1 0.0138(12) 0.0034(11) 0.0119(12) -0.0020(9) 0.0002(9) -0.0022(9)
S1 0.0332(15) 0.0081(11) 0.0373(17) -0.0004(11) 0.0089(13) -0.0045(10)
S4 0.0300(15) 0.0090(12) 0.0363(17) 0.0011(11) 0.0004(12) -0.0008(10)
S3 0.0408(17) 0.0076(13) 0.0254(15) -0.0022(11) -0.0057(13) -0.0019(11)
S2 0.0406(17) 0.0074(13) 0.0282(16) -0.0030(11) -0.0009(13) -0.0019(11)
F1 0.018(3) 0.025(3) 0.002(2) 0.000(2) -0.003(2) -0.008(2)
F10 0.022(3) 0.027(4) 0.019(3) -0.006(3) 0.000(2) -0.013(3)
F12 0.015(3) 0.023(3) 0.016(3) 0.003(3) 0.009(2) -0.004(2)
F6 0.024(3) 0.050(5) 0.019(4) -0.014(3) 0.001(3) -0.008(3)
F9 0.013(3) 0.039(4) 0.019(3) -0.016(3) 0.002(2) -0.011(3)
F7 0.018(3) 0.046(4) 0.016(3) -0.013(3) 0.006(2) -0.012(3)
F5 0.026(4) 0.019(4) 0.054(5) -0.013(3) 0.019(3) -0.009(3)
F8 0.029(4) 0.016(3) 0.033(4) -0.008(3) 0.013(3) -0.009(3)
F11 0.033(4) 0.012(3) 0.026(4) -0.006(3) -0.007(3) -0.004(3)
F2 0.033(4) 0.015(3) 0.023(4) -0.006(3) -0.009(3) -0.006(3)
F3 0.028(3) 0.028(4) 0.022(4) -0.013(3) 0.005(3) -0.014(3)
F4 0.015(3) 0.026(4) 0.035(4) -0.020(3) 0.011(3) -0.008(3)
N1 0.013(4) 0.002(4) 0.018(4) -0.002(3) -0.004(3) 0.002(3)
N3 0.010(4) 0.013(4) 0.012(4) -0.003(3) 0.001(3) -0.004(3)
N4 0.021(4) 0.006(4) 0.016(4) -0.001(3) 0.001(3) -0.002(3)
C100 0.017(5) 0.012(5) 0.009(5) 0.003(4) -0.002(4) -0.001(4)
N2 0.012(4) 0.005(4) 0.014(4) 0.000(3) -0.002(3) 0.000(3)
C125 0.013(5) 0.017(5) 0.018(5) -0.008(4) -0.007(4) 0.005(4)
C26 0.018(2) 0.017(2) 0.017(2) -0.0047(11) 0.0009(10) -0.0046(11)
C42 0.026(6) 0.014(6) 0.026(6) 0.002(5) 0.004(5) -0.005(5)
C33 0.017(4) 0.006(3) 0.012(3) 0.000(2) -0.001(3) 0.000(3)
C53 0.019(5) 0.016(5) 0.014(5) -0.002(4) 0.001(4) 0.001(4)
C47 0.021(5) 0.018(5) 0.017(6) -0.004(4) -0.005(4) 0.004(4)
C49 0.029(6) 0.019(6) 0.034(7) -0.007(5) -0.012(5) -0.006(5)
C120 0.021(5) 0.013(5) 0.021(6) -0.008(4) -0.001(4) 0.002(4)
C139 0.021(5) 0.013(5) 0.033(7) -0.010(5) 0.010(5) -0.004(4)
C144 0.020(5) 0.006(4) 0.022(6) -0.002(4) 0.007(4) -0.007(4)
C134 0.030(6) 0.023(5) 0.022(6) -0.004(5) 0.005(5) -0.009(5)
C138 0.016(5) 0.015(5) 0.012(5) 0.000(4) -0.005(4) -0.006(4)
C111 0.026(6) 0.011(5) 0.022(6) 0.005(4) -0.005(5) -0.005(4)
C27 0.018(5) 0.007(4) 0.022(5) 0.002(4) 0.010(4) -0.005(3)
C1 0.020(3) 0.008(3) 0.014(4) -0.002(3) -0.001(3) -0.004(2)
C132 0.021(5) 0.007(4) 0.013(5) 0.000(4) -0.001(4) -0.003(4)
C25 0.019(5) 0.022(6) 0.013(5) 0.004(4) -0.010(4) -0.003(4)
C142 0.033(7) 0.028(6) 0.020(6) -0.003(5) -0.014(5) 0.006(5)
C9 0.022(4) 0.019(3) 0.016(4) 0.001(3) -0.005(3) -0.004(3)
C17 0.032(3) 0.007(5) 0.033(4) -0.006(4) 0.012(3) -0.002(3)
C62 0.039(5) 0.025(6) 0.029(4) -0.009(4) -0.011(3) -0.005(4)
C126 0.022(5) 0.011(5) 0.014(5) -0.004(4) -0.006(4) -0.001(4)
C28 0.022(6) 0.013(5) 0.037(7) -0.007(5) 0.006(5) -0.002(4)
C46 0.018(5) 0.008(4) 0.013(5) -0.004(4) -0.003(4) -0.001(4)
C13 0.019(4) 0.021(3) 0.031(5) -0.011(3) -0.003(3) -0.008(3)
C135 0.014(5) 0.013(5) 0.022(6) -0.005(4) -0.007(4) -0.001(4)
C121 0.015(5) 0.040(8) 0.022(6) -0.006(5) 0.001(4) 0.001(5)
C21 0.016(5) 0.021(5) 0.006(5) 0.003(4) 0.002(4) -0.009(4)
C6 0.023(4) 0.006(3) 0.024(5) -0.005(3) 0.005(3) -0.003(2)
C143 0.029(6) 0.013(5) 0.017(5) 0.002(4) -0.003(4) -0.007(4)
C123 0.030(6) 0.021(6) 0.024(6) 0.003(5) 0.007(5) -0.011(5)
C19 0.022(4) 0.006(3) 0.028(5) -0.004(3) 0.003(3) -0.003(2)
C136 0.014(5) 0.013(5) 0.025(6) -0.008(4) 0.000(4) 0.000(4)
C153 0.043(7) 0.029(6) 0.024(7) -0.004(5) -0.002(5) -0.015(5)
C145 0.013(5) 0.013(5) 0.023(6) -0.005(4) 0.003(4) -0.004(4)
C161 0.026(5) 0.006(4) 0.015(5) -0.002(4) 0.005(4) -0.004(4)
C63 0.031(4) 0.013(5) 0.026(4) -0.010(3) -0.004(3) -0.001(4)
C140 0.015(5) 0.024(6) 0.040(7) -0.019(5) 0.001(5) -0.006(4)
C4 0.024(4) 0.006(3) 0.025(5) -0.005(3) 0.002(3) -0.002(2)
C112 0.023(6) 0.008(5) 0.022(6) 0.002(4) -0.003(4) -0.006(4)
C133 0.027(6) 0.008(5) 0.025(6) -0.003(4) 0.004(4) -0.010(4)
C14 0.0176(19) 0.017(2) 0.0179(19) -0.0052(11) 0.0017(10) -0.0040(10)
C51 0.016(5) 0.020(5) 0.025(6) 0.006(4) -0.005(4) -0.007(4)
C113 0.0160(18) 0.0149(19) 0.0155(18) -0.0041(10) 0.0007(10) -0.0051(10)
C108 0.012(5) 0.015(5) 0.027(6) -0.004(4) -0.001(4) -0.002(4)
C20 0.014(2) 0.006(4) 0.025(3) -0.001(3) 0.0014(19) 0.002(2)
C54 0.022(5) 0.012(5) 0.030(6) -0.010(4) 0.008(5) -0.005(4)
C45 0.009(5) 0.015(5) 0.028(6) -0.001(4) -0.003(4) -0.001(4)
C116 0.038(4) 0.030(6) 0.022(4) -0.002(4) -0.009(3) -0.015(4)
C127 0.040(7) 0.021(6) 0.026(7) -0.006(5) -0.012(5) 0.000(5)
C115 0.037(4) 0.020(5) 0.019(3) -0.007(4) -0.004(3) -0.011(3)
C150 0.016(5) 0.024(6) 0.026(6) -0.006(5) -0.002(4) -0.011(4)
C44 0.025(6) 0.017(6) 0.037(7) -0.008(5) 0.007(5) 0.001(5)
C12 0.019(4) 0.029(4) 0.028(5) -0.016(3) -0.001(3) -0.010(3)
C154 0.035(6) 0.011(5) 0.024(6) -0.006(4) -0.001(5) -0.011(4)
C24 0.031(6) 0.031(7) 0.033(7) -0.011(5) 0.001(5) -0.016(5)
C8 0.017(4) 0.017(3) 0.012(4) -0.001(3) -0.003(3) -0.007(2)
C41 0.021(5) 0.010(5) 0.024(6) -0.004(4) 0.004(4) -0.005(4)
C55 0.029(6) 0.023(6) 0.027(7) -0.003(5) 0.008(5) -0.006(5)
C107 0.020(5) 0.012(5) 0.014(5) -0.005(4) 0.000(4) -0.004(4)
C30 0.032(7) 0.020(6) 0.049(9) 0.010(6) 0.020(6) -0.004(5)
C61 0.037(5) 0.019(5) 0.038(4) -0.013(4) -0.011(3) -0.003(4)
C160 0.035(6) 0.023(6) 0.026(6) -0.009(5) 0.009(5) -0.013(5)
C151 0.023(6) 0.041(8) 0.013(6) 0.005(5) -0.012(5) 0.002(5)
C146 0.019(5) 0.022(6) 0.040(7) -0.013(5) 0.005(5) -0.004(4)
C118 0.018(2) 0.027(6) 0.019(4) 0.000(4) -0.004(2) -0.011(3)
C114 0.025(3) 0.022(5) 0.015(2) -0.006(3) 0.001(2) -0.008(4)
C131 0.023(5) 0.010(4) 0.016(5) -0.001(4) 0.001(4) -0.004(4)
C18 0.024(3) 0.019(5) 0.035(4) -0.008(4) 0.012(3) -0.006(4)
C158 0.038(7) 0.017(6) 0.032(7) -0.001(5) 0.018(6) -0.007(5)
C3 0.025(4) 0.010(3) 0.028(5) -0.002(3) 0.005(4) -0.002(3)
C119 0.015(5) 0.017(5) 0.023(6) -0.014(4) 0.000(4) -0.004(4)
C124 0.018(5) 0.024(6) 0.029(6) -0.007(5) 0.003(5) -0.004(4)
C40 0.013(5) 0.015(5) 0.017(5) -0.010(4) 0.000(4) -0.006(4)
C147 0.057(9) 0.015(6) 0.050(9) -0.012(6) 0.029(7) -0.017(6)
C43 0.023(6) 0.024(7) 0.038(7) -0.018(6) 0.013(5) -0.001(5)
C57 0.015(5) 0.019(5) 0.028(6) -0.008(5) 0.003(4) -0.008(4)
C104 0.016(5) 0.013(5) 0.016(5) -0.005(4) -0.002(4) -0.001(4)
C34 0.023(5) 0.014(3) 0.018(4) -0.006(3) 0.001(3) -0.005(3)
C23 0.026(3) 0.025(3) 0.025(3) -0.0071(12) 0.0015(10) -0.0074(12)
C10 0.024(4) 0.026(4) 0.025(5) -0.003(3) -0.010(4) -0.002(3)
C52 0.012(5) 0.015(5) 0.014(5) -0.006(4) -0.005(4) 0.002(4)
C159 0.029(7) 0.014(6) 0.055(9) -0.001(6) 0.024(6) -0.005(5)
C2 0.024(4) 0.011(3) 0.019(5) -0.001(3) 0.004(3) -0.002(2)
C155 0.024(6) 0.017(5) 0.009(5) -0.002(4) 0.003(4) -0.008(4)
C58 0.014(3) 0.009(4) 0.026(3) -0.008(3) -0.006(3) 0.007(3)
C32 0.019(5) 0.021(6) 0.028(6) 0.003(5) 0.003(5) 0.001(4)
C152 0.031(7) 0.053(8) 0.030(7) -0.023(6) 0.004(5) -0.027(6)
C137 0.050(9) 0.028(7) 0.100(15) -0.005(8) 0.031(10) -0.012(6)
C38 0.025(5) 0.009(3) 0.015(3) 0.003(3) -0.004(3) 0.000(3)
C141 0.028(6) 0.032(7) 0.035(7) -0.018(6) -0.004(5) -0.004(5)
C117 0.031(4) 0.042(7) 0.023(4) -0.002(4) -0.008(3) -0.019(4)
C128 0.035(7) 0.018(6) 0.042(8) -0.009(5) -0.021(6) 0.001(5)
C29 0.026(6) 0.023(6) 0.044(8) -0.006(5) 0.007(5) -0.010(5)
C101 0.023(5) 0.009(5) 0.016(5) 0.000(4) 0.003(4) -0.005(4)
C102 0.026(6) 0.010(5) 0.016(5) 0.005(4) -0.005(4) -0.001(4)
C148 0.042(7) 0.016(5) 0.024(6) -0.007(5) 0.014(5) -0.007(5)
C22 0.024(6) 0.014(5) 0.026(6) -0.005(4) -0.002(5) 0.004(4)
C122 0.029(6) 0.037(7) 0.024(6) -0.012(5) 0.005(5) -0.011(5)
C56 0.023(6) 0.027(6) 0.021(6) 0.003(5) 0.000(4) -0.009(5)
C109 0.027(6) 0.017(6) 0.031(7) -0.008(5) 0.006(5) -0.004(5)
C105 0.014(5) 0.015(5) 0.023(6) -0.008(4) -0.001(4) -0.006(4)
C37 0.023(5) 0.009(3) 0.017(4) 0.003(3) -0.005(3) 0.000(3)
C130 0.027(6) 0.026(6) 0.026(6) -0.013(5) 0.000(5) -0.008(5)
C35 0.023(5) 0.014(3) 0.019(4) -0.007(3) 0.000(3) -0.005(3)
C59 0.021(4) 0.028(6) 0.035(4) -0.016(4) -0.003(3) -0.006(4)
C129 0.030(7) 0.033(7) 0.053(9) -0.026(7) -0.008(6) -0.005(5)
C110 0.027(6) 0.013(6) 0.032(7) -0.010(5) 0.012(5) -0.008(5)
C50 0.030(6) 0.024(6) 0.045(8) -0.007(6) -0.001(5) -0.019(5)
C149 0.031(6) 0.023(6) 0.023(6) -0.011(5) 0.007(5) -0.011(5)
C15 0.028(3) 0.018(5) 0.018(2) -0.006(3) 0.0020(19) -0.004(3)
C31 0.041(7) 0.026(6) 0.015(6) 0.001(5) 0.010(5) 0.003(5)
C48 0.034(6) 0.019(6) 0.019(6) -0.004(5) -0.007(5) -0.001(5)
C16 0.037(4) 0.032(6) 0.026(3) -0.011(4) 0.012(3) -0.008(3)
C103 0.014(5) 0.014(5) 0.025(6) -0.005(4) -0.001(4) -0.006(4)
C11 0.020(4) 0.034(4) 0.027(5) -0.013(3) 0.000(3) -0.005(3)
C60 0.023(4) 0.014(5) 0.039(4) -0.012(3) -0.011(3) 0.002(3)
C156 0.026(6) 0.012(5) 0.023(6) -0.001(4) -0.001(4) 0.004(4)
C36 0.018(4) 0.017(4) 0.021(4) -0.004(3) 0.002(3) -0.004(3)
C39 0.052(8) 0.023(6) 0.035(8) -0.006(5) -0.004(6) -0.005(5)
C157 0.037(7) 0.036(7) 0.018(6) -0.008(5) 0.003(5) 0.003(5)
C7 0.050(9) 0.028(7) 0.080(13) -0.004(7) 0.034(9) 0.006(6)
C106 0.047(4) 0.044(4) 0.045(4) -0.012(2) 0.002(2) -0.012(2)

loop_
_atom_type_symbol
_atom_type_description
_atom_type_scat_dispersion_real
_atom_type_scat_dispersion_imag
_atom_type_scat_source
C C 0.0033 0.0016 'International Tables Vol C Tables 4.2.6.8 and 6.1.1.4'
H H 0.0000 0.0000 'International Tables Vol C Tables 4.2.6.8 and 6.1.1.4'
Au Au -2.0133 8.8022 'International Tables Vol C Tables 4.2.6.8 and 6.1.1.4'
F F 0.0171 0.0103 'International Tables Vol C Tables 4.2.6.8 and 6.1.1.4'
N N 0.0061 0.0033 'International Tables Vol C Tables 4.2.6.8 and 6.1.1.4'
P P 0.1023 0.0942 'International Tables Vol C Tables 4.2.6.8 and 6.1.1.4'
S S 0.1246 0.1234 'International Tables Vol C Tables 4.2.6.8 and 6.1.1.4'

loop_
_geom_angle_atom_site_label_1
_geom_angle_atom_site_label_2
_geom_angle_atom_site_label_3
_geom_angle
_geom_angle_site_symmetry_1
_geom_angle_site_symmetry_3
_geom_angle_publ_flag
P3 Au1 P1 130.77(8) . . ?
P2 Au1 P3 131.87(9) . . ?
P2 Au1 P1 69.78(8) . . ?
P4 Au1 P3 69.70(8) . . ?
P4 Au1 P2 134.38(9) . . ?
P4 Au1 P1 132.15(8) . . ?
P7 Au2 P8 69.70(8) . . ?
P7 Au2 P6 133.35(9) . . ?
P8 Au2 P6 129.29(9) . . ?
P5 Au2 P7 135.91(9) . . ?
P5 Au2 P8 130.55(9) . . ?
P5 Au2 P6 69.66(8) . . ?
F6 P100 F1 88.7(3) . . ?
F6 P100 F5 89.2(4) . . ?
F5 P100 F1 89.6(4) . . ?
F2 P100 F1 90.4(4) . . ?
F2 P100 F6 89.2(4) . . ?
F2 P100 F5 178.4(4) . . ?
F3 P100 F1 90.5(3) . . ?
F3 P100 F6 179.2(4) . . ?
F3 P100 F5 90.9(4) . . ?
F3 P100 F2 90.7(4) . . ?
F3 P100 F4 91.0(4) . . ?
F4 P100 F1 178.4(4) . . ?
F4 P100 F6 89.8(4) . . ?
F4 P100 F5 90.9(4) . . ?
F4 P100 F2 89.1(4) . . ?
F10 P101 F12 90.7(3) . . ?
F10 P101 F9 91.5(3) . . ?
F10 P101 F7 178.7(4) . . ?
F10 P101 F8 91.7(4) . . ?
F10 P101 F11 90.5(4) . . ?
F9 P101 F12 177.8(4) . . ?
F9 P101 F7 89.8(3) . . ?
F9 P101 F8 90.6(4) . . ?
F9 P101 F11 89.8(4) . . ?
F7 P101 F12 88.0(3) . . ?
F8 P101 F12 89.7(4) . . ?
F8 P101 F7 88.3(4) . . ?
F11 P101 F12 89.8(4) . . ?
F11 P101 F7 89.5(4) . . ?
F11 P101 F8 177.7(4) . . ?
N2 P3 Au1 91.6(3) . . ?
N2 P3 C46 108.5(4) . . ?
N2 P3 C40 107.4(4) . . ?
C46 P3 Au1 118.4(3) . . ?
C40 P3 Au1 123.5(4) . . ?
C40 P3 C46 105.2(5) . . ?
N4 P7 Au2 91.9(3) . . ?
N4 P7 C161 109.2(5) . . ?
N4 P7 C155 108.2(5) . . ?
C161 P7 Au2 121.0(3) . . ?
C155 P7 Au2 121.4(4) . . ?
C155 P7 C161 103.5(5) . . ?
N1 P2 Au1 92.5(3) . . ?
N1 P2 C14 109.8(5) . . ?
N1 P2 C8 107.2(5) . . ?
C14 P2 Au1 119.6(4) . . ?
C14 P2 C8 104.2(5) . . ?
C8 P2 Au1 121.9(4) . . ?
N4 P8 Au2 91.6(3) . . ?
N4 P8 C144 108.4(5) . . ?
N4 P8 C138 107.8(5) . . ?
C144 P8 Au2 118.1(3) . . ?
C138 P8 Au2 124.0(4) . . ?
C138 P8 C144 104.8(5) . . ?
N2 P4 Au1 92.0(3) . . ?
N2 P4 C52 107.8(4) . . ?
N2 P4 C58 108.8(4) . . ?
C52 P4 Au1 121.1(4) . . ?
C52 P4 C58 104.1(5) . . ?
C58 P4 Au1 121.1(4) . . ?
N3 P5 Au2 91.9(3) . . ?
N3 P5 C125 109.3(4) . . ?
N3 P5 C119 107.0(5) . . ?
C125 P5 Au2 119.2(4) . . ?
C119 P5 Au2 124.7(3) . . ?
C119 P5 C125 102.8(5) . . ?
N3 P6 Au2 91.1(3) . . ?
N3 P6 C113 107.8(5) . . ?
N3 P6 C107 107.1(5) . . ?
C113 P6 Au2 118.9(3) . . ?
C113 P6 C107 104.2(5) . . ?
C107 P6 Au2 125.2(4) . . ?
N1 P1 Au1 91.3(3) . . ?
N1 P1 C27 107.9(5) . . ?
N1 P1 C21 108.4(4) . . ?
C27 P1 Au1 117.3(3) . . ?
C21 P1 Au1 123.8(4) . . ?
C21 P1 C27 105.9(5) . . ?
C4 S1 C7 101.8(5) . . ?
C135 S4 C137 102.4(5) . . ?
C103 S3 C106 104.4(6) . . ?
C36 S2 C39 104.3(6) . . ?
P2 N1 P1 106.2(4) . . ?
C1 N1 P2 127.7(7) . . ?
C1 N1 P1 126.1(7) . . ?
P5 N3 P6 107.2(5) . . ?
C100 N3 P5 127.3(7) . . ?
C100 N3 P6 125.4(7) . . ?
P7 N4 P8 106.7(5) . . ?
C132 N4 P7 128.7(7) . . ?
C132 N4 P8 124.3(7) . . ?
C101 C100 N3 121.6(9) . . ?
C101 C100 C105 118.0(10) . . ?
C105 C100 N3 120.4(9) . . ?
P4 N2 P3 106.6(5) . . ?
C33 N2 P3 125.0(7) . . ?
C33 N2 P4 128.2(7) . . ?
C126 C125 P5 119.0(8) . . ?
C126 C125 C130 118.6(10) . . ?
C130 C125 P5 121.4(9) . . ?
C25 C26 H26 119.4 . . ?
C21 C26 H26 119.4 . . ?
C21 C26 C25 121.2(11) . . ?
C41 C42 H42 120.1 . . ?
C41 C42 C43 119.7(11) . . ?
C43 C42 H42 120.1 . . ?
C34 C33 N2 120.2(9) . . ?
C38 C33 N2 121.1(9) . . ?
C38 C33 C34 118.7(9) . . ?
C54 C53 H53 119.0 . . ?
C52 C53 H53 119.0 . . ?
C52 C53 C54 122.1(10) . . ?
C46 C47 H47 120.5 . . ?
C48 C47 H47 120.5 . . ?
C48 C47 C46 119.0(11) . . ?
C50 C49 H49 120.0 . . ?
C50 C49 C48 120.1(12) . . ?
C48 C49 H49 120.0 . . ?
C121 C120 H120 119.7 . . ?
C121 C120 C119 120.7(11) . . ?
C119 C120 H120 119.7 . . ?
C138 C139 H139 119.4 . . ?
C140 C139 H139 119.4 . . ?
C140 C139 C138 121.1(11) . . ?
C145 C144 P8 118.4(8) . . ?
C149 C144 P8 121.3(8) . . ?
C149 C144 C145 119.5(9) . . ?
C135 C134 H134 119.1 . . ?
C133 C134 H134 119.1 . . ?
C133 C134 C135 121.7(10) . . ?
C139 C138 P8 119.1(8) . . ?
C139 C138 C143 118.1(10) . . ?
C143 C138 P8 122.6(8) . . ?
C112 C111 H111 120.0 . . ?
C112 C111 C110 120.0(11) . . ?
C110 C111 H111 120.0 . . ?
C28 C27 P1 119.1(9) . . ?
C28 C27 C32 119.1(9) . . ?
C32 C27 P1 120.8(8) . . ?
C6 C1 N1 120.2(9) . . ?
C6 C1 C2 117.9(9) . . ?
C2 C1 N1 121.9(9) . . ?
C133 C132 N4 121.6(9) . . ?
C133 C132 C131 118.1(9) . . ?
C131 C132 N4 120.3(9) . . ?
C26 C25 H25 120.3 . . ?
C26 C25 C24 119.4(10) . . ?
C24 C25 H25 120.3 . . ?
C143 C142 H142 119.9 . . ?
C141 C142 H142 119.9 . . ?
C141 C142 C143 120.1(11) . . ?
C8 C9 H9 120.9 . . ?
C10 C9 H9 120.9 . . ?
C10 C9 C8 118.2(10) . . ?
C18 C17 H17 119.2 . . ?
C16 C17 H17 119.2 . . ?
C16 C17 C18 121.6(11) . . ?
C63 C62 H62 119.5 . . ?
C63 C62 C61 121.1(14) . . ?
C61 C62 H62 119.5 . . ?
C125 C126 H126 119.6 . . ?
C127 C126 C125 120.9(12) . . ?
C127 C126 H126 119.6 . . ?
C27 C28 H28 119.8 . . ?
C29 C28 C27 120.4(12) . . ?
C29 C28 H28 119.8 . . ?
C47 C46 P3 117.4(8) . . ?
C51 C46 P3 119.7(8) . . ?
C51 C46 C47 121.7(10) . . ?
C12 C13 H13 120.4 . . ?
C12 C13 C8 119.3(12) . . ?
C8 C13 H13 120.4 . . ?
C134 C135 S4 127.1(8) . . ?
C134 C135 C136 117.4(8) . . ?
C136 C135 S4 115.4(7) . . ?
C120 C121 H121 120.4 . . ?
C122 C121 C120 119.1(11) . . ?
C122 C121 H121 120.4 . . ?
C26 C21 P1 117.1(9) . . ?
C26 C21 C22 119.3(10) . . ?
C22 C21 P1 123.6(8) . . ?
C1 C6 H6 119.1 . . ?
C19 C6 C1 121.7(9) . . ?
C19 C6 H6 119.1 . . ?
C138 C143 H143 120.3 . . ?
C142 C143 C138 119.4(10) . . ?
C142 C143 H143 120.3 . . ?
C124 C123 H123 120.2 . . ?
C124 C123 C122 119.5(11) . . ?
C122 C123 H123 120.2 . . ?
C6 C19 H19 119.5 . . ?
C6 C19 C4 120.9(9) . . ?
C4 C19 H19 119.5 . . ?
C135 C136 H136 119.8 . . ?
C131 C136 C135 120.4(9) . . ?
C131 C136 H136 119.8 . . ?
C154 C153 H153 120.1 . . ?
C154 C153 C152 119.8(11) . . ?
C152 C153 H153 120.1 . . ?
C144 C145 H145 120.7 . . ?
C146 C145 C144 118.5(10) . . ?
C146 C145 H145 120.7 . . ?
C160 C161 P7 116.8(8) . . ?
C156 C161 P7 123.8(8) . . ?
C156 C161 C160 119.1(10) . . ?
C62 C63 H63 120.0 . . ?
C62 C63 C58 120.0(12) . . ?
C58 C63 H63 120.0 . . ?
C139 C140 H140 120.1 . . ?
C141 C140 C139 119.9(11) . . ?
C141 C140 H140 120.1 . . ?
C19 C4 S1 115.8(7) . . ?
C3 C4 S1 126.6(7) . . ?
C3 C4 C19 117.6(8) . . ?
C111 C112 H112 119.6 . . ?
C111 C112 C107 120.9(10) . . ?
C107 C112 H112 119.6 . . ?
C134 C133 C132 120.6(9) . . ?
C134 C133 H133 119.7 . . ?
C132 C133 H133 119.7 . . ?
C20 C14 P2 117.6(8) . . ?
C15 C14 P2 121.7(8) . . ?
C15 C14 C20 120.0(10) . . ?
C46 C51 H51 121.8 . . ?
C46 C51 C50 116.4(11) . . ?
C50 C51 H51 121.8 . . ?
C118 C113 P6 121.7(8) . . ?
C118 C113 C114 118.8(10) . . ?
C114 C113 P6 118.4(8) . . ?
C107 C108 H108 119.9 . . ?
C107 C108 C109 120.2(11) . . ?
C109 C108 H108 119.9 . . ?
C14 C20 H20 120.6 . . ?
C18 C20 C14 118.8(11) . . ?
C18 C20 H20 120.6 . . ?
C53 C54 H54 120.6 . . ?
C55 C54 C53 118.7(10) . . ?
C55 C54 H54 120.6 . . ?
C44 C45 H45 120.0 . . ?
C40 C45 H45 120.0 . . ?
C40 C45 C44 120.1(11) . . ?
C115 C116 H116 119.5 . . ?
C117 C116 H116 119.5 . . ?
C117 C116 C115 120.9(12) . . ?
C126 C127 H127 119.9 . . ?
C126 C127 C128 120.3(13) . . ?
C128 C127 H127 119.9 . . ?
C116 C115 H115 120.2 . . ?
C114 C115 C116 119.6(12) . . ?
C114 C115 H115 120.2 . . ?
C151 C150 H150 119.6 . . ?
C155 C150 H150 119.6 . . ?
C155 C150 C151 120.7(11) . . ?
C45 C44 H44 120.4 . . ?
C43 C44 C45 119.2(11) . . ?
C43 C44 H44 120.4 . . ?
C13 C12 H12 119.3 . . ?
C11 C12 C13 121.4(11) . . ?
C11 C12 H12 119.3 . . ?
C153 C154 H154 120.4 . . ?
C153 C154 C155 119.2(11) . . ?
C155 C154 H154 120.4 . . ?
C25 C24 H24 120.1 . . ?
C23 C24 C25 119.8(11) . . ?
C23 C24 H24 120.1 . . ?
C9 C8 P2 122.8(8) . . ?
C13 C8 P2 116.7(8) . . ?
C13 C8 C9 120.4(10) . . ?
C42 C41 H41 119.7 . . ?
C42 C41 C40 120.7(10) . . ?
C40 C41 H41 119.7 . . ?
C54 C55 H55 120.1 . . ?
C56 C55 C54 119.9(11) . . ?
C56 C55 H55 120.1 . . ?
C112 C107 P6 116.1(8) . . ?
C108 C107 P6 124.4(9) . . ?
C108 C107 C112 119.5(10) . . ?
C29 C30 H30 120.2 . . ?
C29 C30 C31 119.6(11) . . ?
C31 C30 H30 120.2 . . ?
C62 C61 H61 120.0 . . ?
C62 C61 C60 119.9(12) . . ?
C60 C61 H61 120.0 . . ?
C161 C160 H160 119.2 . . ?
C159 C160 C161 121.6(12) . . ?
C159 C160 H160 119.2 . . ?
C150 C151 H151 120.3 . . ?
C152 C151 C150 119.3(11) . . ?
C152 C151 H151 120.3 . . ?
C145 C146 H146 119.0 . . ?
C145 C146 C147 122.0(12) . . ?
C147 C146 H146 119.0 . . ?
C113 C118 H118 120.2 . . ?
C113 C118 C117 119.6(11) . . ?
C117 C118 H118 120.2 . . ?
C113 C114 H114 119.6 . . ?
C115 C114 C113 120.9(11) . . ?
C115 C114 H114 119.6 . . ?
C132 C131 H131 119.1 . . ?
C136 C131 C132 121.8(9) . . ?
C136 C131 H131 119.1 . . ?
C17 C18 C20 119.5(11) . . ?
C17 C18 H18 120.2 . . ?
C20 C18 H18 120.2 . . ?
C159 C158 H158 120.0 . . ?
C159 C158 C157 119.9(11) . . ?
C157 C158 H158 120.0 . . ?
C4 C3 H3 119.4 . . ?
C2 C3 C4 121.1(9) . . ?
C2 C3 H3 119.4 . . ?
C120 C119 P5 115.4(9) . . ?
C124 C119 P5 125.2(8) . . ?
C124 C119 C120 119.3(11) . . ?
C123 C124 C119 121.1(11) . . ?
C123 C124 H124 119.5 . . ?
C119 C124 H124 119.5 . . ?
C45 C40 P3 124.1(9) . . ?
C45 C40 C41 119.8(10) . . ?
C41 C40 P3 116.0(8) . . ?
C146 C147 H147 120.4 . . ?
C146 C147 C148 119.1(11) . . ?
C148 C147 H147 120.4 . . ?
C42 C43 C44 120.5(11) . . ?
C42 C43 H43 119.8 . . ?
C44 C43 H43 119.8 . . ?
C52 C57 H57 119.3 . . ?
C56 C57 H57 119.3 . . ?
C56 C57 C52 121.3(10) . . ?
C105 C104 H104 119.2 . . ?
C105 C104 C103 121.5(10) . . ?
C103 C104 H104 119.2 . . ?
C33 C34 H34 119.2 . . ?
C35 C34 C33 121.6(10) . . ?
C35 C34 H34 119.2 . . ?
C24 C23 H23 119.8 . . ?
C22 C23 C24 120.4(10) . . ?
C22 C23 H23 119.8 . . ?
C9 C10 H10 119.4 . . ?
C11 C10 C9 121.2(11) . . ?
C11 C10 H10 119.4 . . ?
C53 C52 P4 116.9(8) . . ?
C53 C52 C57 117.7(10) . . ?
C57 C52 P4 125.2(8) . . ?
C160 C159 C158 118.9(13) . . ?
C160 C159 H159 120.5 . . ?
C158 C159 H159 120.5 . . ?
C1 C2 H2 119.7 . . ?
C3 C2 C1 120.6(9) . . ?
C3 C2 H2 119.7 . . ?
C150 C155 P7 117.4(9) . . ?
C150 C155 C154 120.2(10) . . ?
C154 C155 P7 122.3(8) . . ?
C63 C58 P4 118.2(9) . . ?
C59 C58 P4 122.4(9) . . ?
C59 C58 C63 118.2(11) . . ?
C27 C32 H32 120.0 . . ?
C31 C32 C27 120.0(11) . . ?
C31 C32 H32 120.0 . . ?
C153 C152 H152 119.7 . . ?
C151 C152 C153 120.7(11) . . ?
C151 C152 H152 119.7 . . ?
S4 C137 H13A 109.5 . . ?
S4 C137 H13B 109.5 . . ?
S4 C137 H13C 109.5 . . ?
H13A C137 H13B 109.5 . . ?
H13A C137 H13C 109.5 . . ?
H13B C137 H13C 109.5 . . ?
C33 C38 H38 119.4 . . ?
C33 C38 C37 121.3(10) . . ?
C37 C38 H38 119.4 . . ?
C142 C141 H141 119.3 . . ?
C140 C141 C142 121.3(11) . . ?
C140 C141 H141 119.3 . . ?
C116 C117 C118 120.2(11) . . ?
C116 C117 H117 119.9 . . ?
C118 C117 H117 119.9 . . ?
C127 C128 H128 120.5 . . ?
C129 C128 C127 119.1(12) . . ?
C129 C128 H128 120.5 . . ?
C28 C29 H29 119.1 . . ?
C30 C29 C28 121.9(13) . . ?
C30 C29 H29 119.1 . . ?
C100 C101 H101 119.1 . . ?
C102 C101 C100 121.9(10) . . ?
C102 C101 H101 119.1 . . ?
C101 C102 H102 120.4 . . ?
C101 C102 C103 119.3(10) . . ?
C103 C102 H102 120.4 . . ?
C147 C148 H148 120.0 . . ?
C147 C148 C149 120.0(12) . . ?
C149 C148 H148 120.0 . . ?
C21 C22 H22 120.0 . . ?
C23 C22 C21 120.0(10) . . ?
C23 C22 H22 120.0 . . ?
C121 C122 C123 120.2(11) . . ?
C121 C122 H122 119.9 . . ?
C123 C122 H122 119.9 . . ?
C55 C56 H56 119.9 . . ?
C57 C56 C55 120.1(11) . . ?
C57 C56 H56 119.9 . . ?
C108 C109 H109 120.1 . . ?
C108 C109 C110 119.7(11) . . ?
C110 C109 H109 120.1 . . ?
C100 C105 H105 119.5 . . ?
C104 C105 C100 121.1(10) . . ?
C104 C105 H105 119.5 . . ?
C38 C37 H37 120.5 . . ?
C36 C37 C38 119.0(10) . . ?
C36 C37 H37 120.5 . . ?
C125 C130 H130 119.7 . . ?
C129 C130 C125 120.6(12) . . ?
C129 C130 H130 119.7 . . ?
C34 C35 H35 120.2 . . ?
C34 C35 C36 119.7(10) . . ?
C36 C35 H35 120.2 . . ?
C58 C59 H59 119.3 . . ?
C60 C59 C58 121.4(13) . . ?
C60 C59 H59 119.3 . . ?
C128 C129 H129 119.8 . . ?
C130 C129 C128 120.4(13) . . ?
C130 C129 H129 119.8 . . ?
C111 C110 C109 119.7(11) . . ?
C111 C110 H110 120.2 . . ?
C109 C110 H110 120.2 . . ?
C49 C50 C51 122.9(11) . . ?
C49 C50 H50 118.5 . . ?
C51 C50 H50 118.5 . . ?
C144 C149 C148 120.8(11) . . ?
C144 C149 H149 119.6 . . ?
C148 C149 H149 119.6 . . ?
C14 C15 H15 119.6 . . ?
C14 C15 C16 120.9(11) . . ?
C16 C15 H15 119.6 . . ?
C30 C31 H31 120.5 . . ?
C32 C31 C30 119.1(12) . . ?
C32 C31 H31 120.5 . . ?
C47 C48 C49 119.7(12) . . ?
C47 C48 H48 120.1 . . ?
C49 C48 H48 120.1 . . ?
C17 C16 C15 119.1(12) . . ?
C17 C16 H16 120.5 . . ?
C15 C16 H16 120.5 . . ?
C104 C103 S3 117.2(8) . . ?
C104 C103 C102 118.2(9) . . ?
C102 C103 S3 124.6(8) . . ?
C12 C11 C10 119.4(11) . . ?
C12 C11 H11 120.3 . . ?
C10 C11 H11 120.3 . . ?
C61 C60 H60 120.3 . . ?
C59 C60 C61 119.4(12) . . ?
C59 C60 H60 120.3 . . ?
C161 C156 H156 120.1 . . ?
C157 C156 C161 119.7(11) . . ?
C157 C156 H156 120.1 . . ?
C37 C36 S2 124.4(9) . . ?
C35 C36 S2 115.9(8) . . ?
C35 C36 C37 119.7(10) . . ?
S2 C39 H39A 109.5 . . ?
S2 C39 H39B 109.5 . . ?
S2 C39 H39C 109.5 . . ?
H39A C39 H39B 109.5 . . ?
H39A C39 H39C 109.5 . . ?
H39B C39 H39C 109.5 . . ?
C158 C157 H157 119.6 . . ?
C156 C157 C158 120.7(11) . . ?
C156 C157 H157 119.6 . . ?
S1 C7 H7A 109.5 . . ?
S1 C7 H7B 109.5 . . ?
S1 C7 H7C 109.5 . . ?
H7A C7 H7B 109.5 . . ?
H7A C7 H7C 109.5 . . ?
H7B C7 H7C 109.5 . . ?
S3 C106 H10A 109.5 . . ?
S3 C106 H10B 109.5 . . ?
S3 C106 H10C 109.5 . . ?
H10A C106 H10B 109.5 . . ?
H10A C106 H10C 109.5 . . ?
H10B C106 H10C 109.5 . . ?

loop_
_geom_bond_atom_site_label_1
_geom_bond_atom_site_label_2
_geom_bond_distance
_geom_bond_site_symmetry_2
_geom_bond_publ_flag
Au1 P3 2.407(2) . ?
Au1 P2 2.402(2) . ?
Au1 P4 2.402(2) . ?
Au1 P1 2.416(2) . ?
Au2 P7 2.415(2) . ?
Au2 P8 2.415(2) . ?
Au2 P5 2.405(2) . ?
Au2 P6 2.422(2) . ?
P100 F1 1.622(6) . ?
P100 F6 1.615(7) . ?
P100 F5 1.618(7) . ?
P100 F2 1.601(7) . ?
P100 F3 1.583(7) . ?
P100 F4 1.584(7) . ?
P101 F10 1.580(7) . ?
P101 F12 1.630(7) . ?
P101 F9 1.586(6) . ?
P101 F7 1.629(7) . ?
P101 F8 1.624(7) . ?
P101 F11 1.617(7) . ?
P3 N2 1.718(9) . ?
P3 C46 1.827(10) . ?
P3 C40 1.818(11) . ?
P7 N4 1.714(9) . ?
P7 C161 1.827(10) . ?
P7 C155 1.822(11) . ?
P2 N1 1.707(9) . ?
P2 C14 1.817(11) . ?
P2 C8 1.820(11) . ?
P8 N4 1.726(9) . ?
P8 C144 1.799(10) . ?
P8 C138 1.793(10) . ?
P4 N2 1.709(8) . ?
P4 C52 1.796(11) . ?
P4 C58 1.821(11) . ?
P5 N3 1.708(9) . ?
P5 C125 1.820(11) . ?
P5 C119 1.817(12) . ?
P6 N3 1.716(9) . ?
P6 C113 1.813(11) . ?
P6 C107 1.821(11) . ?
P1 N1 1.739(9) . ?
P1 C27 1.822(10) . ?
P1 C21 1.796(11) . ?
S1 C4 1.754(9) . ?
S1 C7 1.790(11) . ?
S4 C135 1.755(9) . ?
S4 C137 1.765(13) . ?
S3 C103 1.756(11) . ?
S3 C106 1.811(16) . ?
S2 C36 1.770(11) . ?
S2 C39 1.802(14) . ?
N1 C1 1.414(12) . ?
N3 C100 1.441(13) . ?
N4 C132 1.428(12) . ?
C100 C101 1.387(14) . ?
C100 C105 1.393(14) . ?
N2 C33 1.442(12) . ?
C125 C126 1.396(15) . ?
C125 C130 1.402(16) . ?
C26 H26 0.9500 . ?
C26 C25 1.393(15) . ?
C26 C21 1.382(15) . ?
C42 H42 0.9500 . ?
C42 C41 1.373(16) . ?
C42 C43 1.376(16) . ?
C33 C34 1.389(14) . ?
C33 C38 1.380(14) . ?
C53 H53 0.9500 . ?
C53 C54 1.396(15) . ?
C53 C52 1.387(14) . ?
C47 H47 0.9500 . ?
C47 C46 1.414(15) . ?
C47 C48 1.383(16) . ?
C49 H49 0.9500 . ?
C49 C50 1.358(17) . ?
C49 C48 1.400(17) . ?
C120 H120 0.9500 . ?
C120 C121 1.392(16) . ?
C120 C119 1.399(14) . ?
C139 H139 0.9500 . ?
C139 C138 1.408(15) . ?
C139 C140 1.379(16) . ?
C144 C145 1.422(14) . ?
C144 C149 1.382(15) . ?
C134 H134 0.9500 . ?
C134 C135 1.404(13) . ?
C134 C133 1.373(13) . ?
C138 C143 1.425(14) . ?
C111 H111 0.9500 . ?
C111 C112 1.365(17) . ?
C111 C110 1.383(16) . ?
C27 C28 1.395(16) . ?
C27 C32 1.412(16) . ?
C1 C6 1.393(14) . ?
C1 C2 1.410(13) . ?
C132 C133 1.394(13) . ?
C132 C131 1.397(13) . ?
C25 H25 0.9500 . ?
C25 C24 1.397(17) . ?
C142 H142 0.9500 . ?
C142 C143 1.397(15) . ?
C142 C141 1.379(18) . ?
C9 H9 0.9500 . ?
C9 C8 1.403(15) . ?
C9 C10 1.398(15) . ?
C17 H17 0.9500 . ?
C17 C18 1.384(18) . ?
C17 C16 1.376(17) . ?
C62 H62 0.9500 . ?
C62 C63 1.375(17) . ?
C62 C61 1.38(2) . ?
C126 H126 0.9500 . ?
C126 C127 1.371(16) . ?
C28 H28 0.9500 . ?
C28 C29 1.364(15) . ?
C46 C51 1.400(14) . ?
C13 H13 0.9500 . ?
C13 C12 1.385(16) . ?
C13 C8 1.399(15) . ?
C135 C136 1.412(13) . ?
C121 H121 0.9500 . ?
C121 C122 1.391(17) . ?
C21 C22 1.402(15) . ?
C6 H6 0.9500 . ?
C6 C19 1.376(12) . ?
C143 H143 0.9500 . ?
C123 H123 0.9500 . ?
C123 C124 1.374(16) . ?
C123 C122 1.407(16) . ?
C19 H19 0.9500 . ?
C19 C4 1.410(12) . ?
C136 H136 0.9500 . ?
C136 C131 1.370(12) . ?
C153 H153 0.9500 . ?
C153 C154 1.381(16) . ?
C153 C152 1.402(18) . ?
C145 H145 0.9500 . ?
C145 C146 1.383(14) . ?
C161 C160 1.402(16) . ?
C161 C156 1.391(15) . ?
C63 H63 0.9500 . ?
C63 C58 1.417(17) . ?
C140 H140 0.9500 . ?
C140 C141 1.370(19) . ?
C4 C3 1.406(14) . ?
C112 H112 0.9500 . ?
C112 C107 1.396(15) . ?
C133 H133 0.9500 . ?
C14 C20 1.413(15) . ?
C14 C15 1.377(15) . ?
C51 H51 0.9500 . ?
C51 C50 1.400(17) . ?
C113 C118 1.392(15) . ?
C113 C114 1.432(15) . ?
C108 H108 0.9500 . ?
C108 C107 1.376(15) . ?
C108 C109 1.386(16) . ?
C20 H20 0.9500 . ?
C20 C18 1.408(14) . ?
C54 H54 0.9500 . ?
C54 C55 1.395(15) . ?
C45 H45 0.9500 . ?
C45 C44 1.400(16) . ?
C45 C40 1.369(15) . ?
C116 H116 0.9500 . ?
C116 C115 1.395(18) . ?
C116 C117 1.378(18) . ?
C127 H127 0.9500 . ?
C127 C128 1.401(19) . ?
C115 H115 0.9500 . ?
C115 C114 1.368(15) . ?
C150 H150 0.9500 . ?
C150 C151 1.410(16) . ?
C150 C155 1.352(16) . ?
C44 H44 0.9500 . ?
C44 C43 1.391(19) . ?
C12 H12 0.9500 . ?
C12 C11 1.367(18) . ?
C154 H154 0.9500 . ?
C154 C155 1.422(15) . ?
C24 H24 0.9500 . ?
C24 C23 1.391(17) . ?
C41 H41 0.9500 . ?
C41 C40 1.392(16) . ?
C55 H55 0.9500 . ?
C55 C56 1.392(16) . ?
C30 H30 0.9500 . ?
C30 C29 1.35(2) . ?
C30 C31 1.44(2) . ?
C61 H61 0.9500 . ?
C61 C60 1.400(19) . ?
C160 H160 0.9500 . ?
C160 C159 1.380(15) . ?
C151 H151 0.9500 . ?
C151 C152 1.371(19) . ?
C146 H146 0.9500 . ?
C146 C147 1.387(18) . ?
C118 H118 0.9500 . ?
C118 C117 1.410(15) . ?
C114 H114 0.9500 . ?
C131 H131 0.9500 . ?
C18 H18 0.9500 . ?
C158 H158 0.9500 . ?
C158 C159 1.40(2) . ?
C158 C157 1.397(18) . ?
C3 H3 0.9500 . ?
C3 C2 1.387(13) . ?
C119 C124 1.383(16) . ?
C124 H124 0.9500 . ?
C147 H147 0.9500 . ?
C147 C148 1.391(19) . ?
C43 H43 0.9500 . ?
C57 H57 0.9500 . ?
C57 C52 1.398(16) . ?
C57 C56 1.378(16) . ?
C104 H104 0.9500 . ?
C104 C105 1.378(15) . ?
C104 C103 1.379(15) . ?
C34 H34 0.9500 . ?
C34 C35 1.380(15) . ?
C23 H23 0.9500 . ?
C23 C22 1.389(16) . ?
C10 H10 0.9500 . ?
C10 C11 1.392(17) . ?
C159 H159 0.9500 . ?
C2 H2 0.9500 . ?
C58 C59 1.400(17) . ?
C32 H32 0.9500 . ?
C32 C31 1.380(15) . ?
C152 H152 0.9500 . ?
C137 H13A 0.9800 . ?
C137 H13B 0.9800 . ?
C137 H13C 0.9800 . ?
C38 H38 0.9500 . ?
C38 C37 1.403(15) . ?
C141 H141 0.9500 . ?
C117 H117 0.9500 . ?
C128 H128 0.9500 . ?
C128 C129 1.39(2) . ?
C29 H29 0.9500 . ?
C101 H101 0.9500 . ?
C101 C102 1.386(15) . ?
C102 H102 0.9500 . ?
C102 C103 1.427(15) . ?
C148 H148 0.9500 . ?
C148 C149 1.395(15) . ?
C22 H22 0.9500 . ?
C122 H122 0.9500 . ?
C56 H56 0.9500 . ?
C109 H109 0.9500 . ?
C109 C110 1.403(17) . ?
C105 H105 0.9500 . ?
C37 H37 0.9500 . ?
C37 C36 1.401(15) . ?
C130 H130 0.9500 . ?
C130 C129 1.374(17) . ?
C35 H35 0.9500 . ?
C35 C36 1.396(15) . ?
C59 H59 0.9500 . ?
C59 C60 1.378(16) . ?
C129 H129 0.9500 . ?
C110 H110 0.9500 . ?
C50 H50 0.9500 . ?
C149 H149 0.9500 . ?
C15 H15 0.9500 . ?
C15 C16 1.395(15) . ?
C31 H31 0.9500 . ?
C48 H48 0.9500 . ?
C16 H16 0.9500 . ?
C11 H11 0.9500 . ?
C60 H60 0.9500 . ?
C156 H156 0.9500 . ?
C156 C157 1.387(15) . ?
C39 H39A 0.9800 . ?
C39 H39B 0.9800 . ?
C39 H39C 0.9800 . ?
C157 H157 0.9500 . ?
C7 H7A 0.9800 . ?
C7 H7B 0.9800 . ?
C7 H7C 0.9800 . ?
C106 H10A 0.9800 . ?
C106 H10B 0.9800 . ?
C106 H10C 0.9800 . ?

loop_
_geom_torsion_atom_site_label_1
_geom_torsion_atom_site_label_2
_geom_torsion_atom_site_label_3
_geom_torsion_atom_site_label_4
_geom_torsion
_geom_torsion_site_symmetry_1
_geom_torsion_site_symmetry_2
_geom_torsion_site_symmetry_3
_geom_torsion_site_symmetry_4
_geom_torsion_publ_flag
Au1 P3 N2 P4 -2.4(4) . . . . ?
Au1 P3 N2 C33 172.0(8) . . . . ?
Au1 P3 C46 C47 54.7(9) . . . . ?
Au1 P3 C46 C51 -113.1(8) . . . . ?
Au1 P3 C40 C45 -165.9(7) . . . . ?
Au1 P3 C40 C41 18.4(10) . . . . ?
Au1 P2 N1 P1 -4.1(4) . . . . ?
Au1 P2 N1 C1 176.1(8) . . . . ?
Au1 P2 C14 C20 -47.5(9) . . . . ?
Au1 P2 C14 C15 122.8(8) . . . . ?
Au1 P2 C8 C9 154.7(8) . . . . ?
Au1 P2 C8 C13 -29.6(10) . . . . ?
Au1 P4 N2 P3 2.4(4) . . . . ?
Au1 P4 N2 C33 -171.7(8) . . . . ?
Au1 P4 C52 C53 32.9(10) . . . . ?
Au1 P4 C52 C57 -151.5(8) . . . . ?
Au1 P4 C58 C63 36.4(9) . . . . ?
Au1 P4 C58 C59 -130.7(8) . . . . ?
Au1 P1 N1 P2 4.1(4) . . . . ?
Au1 P1 N1 C1 -176.1(8) . . . . ?
Au1 P1 C27 C28 -48.4(9) . . . . ?
Au1 P1 C27 C32 119.4(8) . . . . ?
Au1 P1 C21 C26 -17.8(10) . . . . ?
Au1 P1 C21 C22 163.3(7) . . . . ?
Au2 P7 N4 P8 -3.1(4) . . . . ?
Au2 P7 N4 C132 170.4(9) . . . . ?
Au2 P7 C161 C160 -33.5(10) . . . . ?
Au2 P7 C161 C156 139.1(8) . . . . ?
Au2 P7 C155 C150 -33.7(10) . . . . ?
Au2 P7 C155 C154 149.3(7) . . . . ?
Au2 P8 N4 P7 3.1(4) . . . . ?
Au2 P8 N4 C132 -170.8(8) . . . . ?
Au2 P8 C144 C145 -57.4(8) . . . . ?
Au2 P8 C144 C149 112.5(8) . . . . ?
Au2 P8 C138 C139 -15.3(11) . . . . ?
Au2 P8 C138 C143 169.0(7) . . . . ?
Au2 P5 N3 P6 2.4(4) . . . . ?
Au2 P5 N3 C100 -174.0(8) . . . . ?
Au2 P5 C125 C126 44.4(9) . . . . ?
Au2 P5 C125 C130 -123.5(9) . . . . ?
Au2 P5 C119 C120 32.5(10) . . . . ?
Au2 P5 C119 C124 -152.5(8) . . . . ?
Au2 P6 N3 P5 -2.4(4) . . . . ?
Au2 P6 N3 C100 174.1(8) . . . . ?
Au2 P6 C113 C118 -119.7(8) . . . . ?
Au2 P6 C113 C114 48.0(10) . . . . ?
Au2 P6 C107 C112 18.8(10) . . . . ?
Au2 P6 C107 C108 -163.4(8) . . . . ?
P3 N2 C33 C34 -107.6(11) . . . . ?
P3 N2 C33 C38 72.3(13) . . . . ?
P3 C46 C51 C50 167.3(8) . . . . ?
P7 N4 C132 C133 114.8(11) . . . . ?
P7 N4 C132 C131 -66.6(13) . . . . ?
P7 C161 C160 C159 171.5(9) . . . . ?
P7 C161 C156 C157 -170.0(8) . . . . ?
P2 N1 C1 C6 -67.3(13) . . . . ?
P2 N1 C1 C2 113.3(11) . . . . ?
P2 C14 C20 C18 170.7(8) . . . . ?
P2 C14 C15 C16 -168.5(8) . . . . ?
P8 N4 C132 C133 -72.7(13) . . . . ?
P8 N4 C132 C131 105.9(10) . . . . ?
P8 C144 C145 C146 170.0(8) . . . . ?
P8 C144 C149 C148 -169.1(8) . . . . ?
P8 C138 C143 C142 177.9(9) . . . . ?
P4 N2 C33 C34 65.6(13) . . . . ?
P4 N2 C33 C38 -114.5(11) . . . . ?
P4 C58 C59 C60 169.4(9) . . . . ?
P5 N3 C100 C101 -113.4(11) . . . . ?
P5 N3 C100 C105 67.1(13) . . . . ?
P5 C125 C126 C127 -170.7(9) . . . . ?
P5 C125 C130 C129 170.9(9) . . . . ?
P5 C119 C124 C123 -175.2(9) . . . . ?
P6 N3 C100 C101 70.8(13) . . . . ?
P6 N3 C100 C105 -108.7(10) . . . . ?
P6 C113 C118 C117 166.6(9) . . . . ?
P6 C113 C114 C115 -167.9(9) . . . . ?
P1 N1 C1 C6 112.9(10) . . . . ?
P1 N1 C1 C2 -66.4(13) . . . . ?
P1 C27 C28 C29 166.0(8) . . . . ?
P1 C27 C32 C31 -164.8(8) . . . . ?
P1 C21 C22 C23 179.0(8) . . . . ?
S1 C4 C3 C2 176.1(9) . . . . ?
S4 C135 C136 C131 -177.7(8) . . . . ?
N1 P2 C14 C20 57.5(9) . . . . ?
N1 P2 C14 C15 -132.2(9) . . . . ?
N1 P2 C8 C9 50.4(10) . . . . ?
N1 P2 C8 C13 -133.9(9) . . . . ?
N1 P1 C27 C28 52.7(9) . . . . ?
N1 P1 C27 C32 -139.5(8) . . . . ?
N1 P1 C21 C26 -122.4(8) . . . . ?
N1 P1 C21 C22 58.7(10) . . . . ?
N1 C1 C6 C19 177.7(10) . . . . ?
N1 C1 C2 C3 180.0(10) . . . . ?
N3 P5 C125 C126 -59.3(10) . . . . ?
N3 P5 C125 C130 132.8(9) . . . . ?
N3 P5 C119 C120 137.2(8) . . . . ?
N3 P5 C119 C124 -47.7(11) . . . . ?
N3 P6 C113 C118 138.8(9) . . . . ?
N3 P6 C113 C114 -53.5(9) . . . . ?
N3 P6 C107 C112 122.9(8) . . . . ?
N3 P6 C107 C108 -59.3(10) . . . . ?
N3 C100 C101 C102 179.8(10) . . . . ?
N3 C100 C105 C104 -177.7(10) . . . . ?
N4 P7 C161 C160 71.0(9) . . . . ?
N4 P7 C161 C156 -116.3(9) . . . . ?
N4 P7 C155 C150 -137.7(9) . . . . ?
N4 P7 C155 C154 45.4(10) . . . . ?
N4 P8 C144 C145 44.8(9) . . . . ?
N4 P8 C144 C149 -145.3(8) . . . . ?
N4 P8 C138 C139 -119.8(9) . . . . ?
N4 P8 C138 C143 64.4(10) . . . . ?
N4 C132 C133 C134 177.3(10) . . . . ?
N4 C132 C131 C136 -179.3(9) . . . . ?
C100 C101 C102 C103 -1.9(17) . . . . ?
N2 P3 C46 C47 -47.8(9) . . . . ?
N2 P3 C46 C51 144.5(8) . . . . ?
N2 P3 C40 C45 -61.8(10) . . . . ?
N2 P3 C40 C41 122.5(8) . . . . ?
N2 P4 C52 C53 136.6(8) . . . . ?
N2 P4 C52 C57 -47.7(10) . . . . ?
N2 P4 C58 C63 -68.0(9) . . . . ?
N2 P4 C58 C59 124.9(9) . . . . ?
N2 C33 C34 C35 -178.9(10) . . . . ?
N2 C33 C38 C37 -179.7(10) . . . . ?
C125 P5 N3 P6 124.4(5) . . . . ?
C125 P5 N3 C100 -52.1(10) . . . . ?
C125 P5 C119 C120 -107.7(9) . . . . ?
C125 P5 C119 C124 67.4(11) . . . . ?
C125 C126 C127 C128 2.4(18) . . . . ?
C125 C130 C129 C128 -3.6(19) . . . . ?
C26 C25 C24 C23 -0.9(18) . . . . ?
C26 C21 C22 C23 0.2(16) . . . . ?
C42 C41 C40 P3 177.6(9) . . . . ?
C42 C41 C40 C45 1.7(16) . . . . ?
C33 C34 C35 C36 -0.7(17) . . . . ?
C33 C38 C37 C36 -2.1(17) . . . . ?
C53 C54 C55 C56 3.4(18) . . . . ?
C47 C46 C51 C50 0.1(15) . . . . ?
C120 C121 C122 C123 3.3(18) . . . . ?
C120 C119 C124 C123 -0.3(17) . . . . ?
C139 C138 C143 C142 2.1(16) . . . . ?
C139 C140 C141 C142 -1.3(18) . . . . ?
C144 P8 N4 P7 -117.3(5) . . . . ?
C144 P8 N4 C132 68.8(9) . . . . ?
C144 P8 C138 C139 124.8(9) . . . . ?
C144 P8 C138 C143 -50.9(10) . . . . ?
C144 C145 C146 C147 -0.5(16) . . . . ?
C134 C135 C136 C131 -1.0(15) . . . . ?
C138 P8 N4 P7 129.7(5) . . . . ?
C138 P8 N4 C132 -44.2(10) . . . . ?
C138 P8 C144 C145 159.7(8) . . . . ?
C138 P8 C144 C149 -30.4(10) . . . . ?
C138 C139 C140 C141 1.0(17) . . . . ?
C111 C112 C107 P6 177.9(9) . . . . ?
C111 C112 C107 C108 0.0(16) . . . . ?
C27 P1 N1 P2 -115.2(5) . . . . ?
C27 P1 N1 C1 64.6(9) . . . . ?
C27 P1 C21 C26 122.0(8) . . . . ?
C27 P1 C21 C22 -56.9(10) . . . . ?
C27 C28 C29 C30 0.6(17) . . . . ?
C27 C32 C31 C30 -2.7(16) . . . . ?
C1 C6 C19 C4 3.3(17) . . . . ?
C25 C26 C21 P1 -178.3(8) . . . . ?
C25 C26 C21 C22 0.6(16) . . . . ?
C25 C24 C23 C22 1.8(18) . . . . ?
C9 C10 C11 C12 1.3(18) . . . . ?
C62 C63 C58 P4 -167.8(9) . . . . ?
C62 C63 C58 C59 -0.2(16) . . . . ?
C62 C61 C60 C59 3.1(18) . . . . ?
C126 C125 C130 C129 3.0(17) . . . . ?
C126 C127 C128 C129 -2.9(18) . . . . ?
C28 C27 C32 C31 3.0(15) . . . . ?
C46 P3 N2 P4 118.3(5) . . . . ?
C46 P3 N2 C33 -67.3(9) . . . . ?
C46 P3 C40 C45 53.7(10) . . . . ?
C46 P3 C40 C41 -122.0(8) . . . . ?
C46 C47 C48 C49 1.3(17) . . . . ?
C46 C51 C50 C49 -0.8(17) . . . . ?
C13 C12 C11 C10 -0.3(18) . . . . ?
C135 C134 C133 C132 2.1(17) . . . . ?
C135 C136 C131 C132 1.8(16) . . . . ?
C121 C120 C119 P5 175.7(9) . . . . ?
C121 C120 C119 C124 0.3(16) . . . . ?
C21 P1 N1 P2 130.5(5) . . . . ?
C21 P1 N1 C1 -49.7(10) . . . . ?
C21 P1 C27 C28 168.7(8) . . . . ?
C21 P1 C27 C32 -23.5(10) . . . . ?
C21 C26 C25 C24 -0.3(17) . . . . ?
C6 C1 C2 C3 0.6(16) . . . . ?
C6 C19 C4 S1 -178.7(9) . . . . ?
C6 C19 C4 C3 -1.2(17) . . . . ?
C143 C142 C141 C140 2.0(19) . . . . ?
C19 C4 C3 C2 -1.2(17) . . . . ?
C153 C154 C155 P7 176.3(9) . . . . ?
C153 C154 C155 C150 -0.5(16) . . . . ?
C145 C144 C149 C148 0.7(15) . . . . ?
C145 C146 C147 C148 0.5(17) . . . . ?
C161 P7 N4 P8 -127.0(5) . . . . ?
C161 P7 N4 C132 46.5(10) . . . . ?
C161 P7 C155 C150 106.4(9) . . . . ?
C161 P7 C155 C154 -70.5(10) . . . . ?
C161 C160 C159 C158 -0.7(18) . . . . ?
C161 C156 C157 C158 -1.3(16) . . . . ?
C63 C62 C61 C60 -1.0(19) . . . . ?
C63 C58 C59 C60 2.4(16) . . . . ?
C140 C139 C138 P8 -177.4(9) . . . . ?
C140 C139 C138 C143 -1.4(16) . . . . ?
C4 C3 C2 C1 1.4(17) . . . . ?
C112 C111 C110 C109 1.0(18) . . . . ?
C133 C134 C135 S4 175.3(9) . . . . ?
C133 C134 C135 C136 -1.0(16) . . . . ?
C133 C132 C131 C136 -0.6(16) . . . . ?
C14 P2 N1 P1 -126.9(5) . . . . ?
C14 P2 N1 C1 53.3(10) . . . . ?
C14 P2 C8 C9 -65.9(10) . . . . ?
C14 P2 C8 C13 109.8(9) . . . . ?
C14 C20 C18 C17 -1.8(16) . . . . ?
C14 C15 C16 C17 -1.8(17) . . . . ?
C113 P6 N3 P5 118.5(5) . . . . ?
C113 P6 N3 C100 -65.0(9) . . . . ?
C113 P6 C107 C112 -123.1(9) . . . . ?
C113 P6 C107 C108 54.7(10) . . . . ?
C113 C118 C117 C116 1.5(18) . . . . ?
C108 C109 C110 C111 -2.5(18) . . . . ?
C20 C14 C15 C16 1.6(16) . . . . ?
C54 C53 C52 P4 175.6(9) . . . . ?
C54 C53 C52 C57 -0.4(16) . . . . ?
C54 C55 C56 C57 -3.6(19) . . . . ?
C45 C44 C43 C42 -3(2) . . . . ?
C116 C115 C114 C113 0.2(18) . . . . ?
C127 C128 C129 C130 3.4(18) . . . . ?
C115 C116 C117 C118 -1.2(18) . . . . ?
C150 C151 C152 C153 -0.7(19) . . . . ?
C44 C45 C40 P3 -179.2(9) . . . . ?
C44 C45 C40 C41 -3.7(16) . . . . ?
C12 C13 C8 P2 -176.1(9) . . . . ?
C12 C13 C8 C9 -0.3(17) . . . . ?
C154 C153 C152 C151 1.3(19) . . . . ?
C24 C23 C22 C21 -1.4(17) . . . . ?
C8 P2 N1 P1 120.5(5) . . . . ?
C8 P2 N1 C1 -59.3(10) . . . . ?
C8 P2 C14 C20 172.0(8) . . . . ?
C8 P2 C14 C15 -17.6(10) . . . . ?
C8 C9 C10 C11 -1.7(17) . . . . ?
C8 C13 C12 C11 -0.1(18) . . . . ?
C41 C42 C43 C44 1.2(19) . . . . ?
C107 P6 N3 P5 -129.9(5) . . . . ?
C107 P6 N3 C100 46.6(9) . . . . ?
C107 P6 C113 C118 25.2(10) . . . . ?
C107 P6 C113 C114 -167.1(9) . . . . ?
C107 C108 C109 C110 2.7(18) . . . . ?
C61 C62 C63 C58 -0.5(19) . . . . ?
C160 C161 C156 C157 2.5(15) . . . . ?
C151 C150 C155 P7 -175.9(9) . . . . ?
C151 C150 C155 C154 1.1(17) . . . . ?
C146 C147 C148 C149 0.1(17) . . . . ?
C118 C113 C114 C115 0.1(17) . . . . ?
C114 C113 C118 C117 -1.0(16) . . . . ?
C131 C132 C133 C134 -1.3(16) . . . . ?
C18 C17 C16 C15 0.2(17) . . . . ?
C119 P5 N3 P6 -124.9(5) . . . . ?
C119 P5 N3 C100 58.6(10) . . . . ?
C119 P5 C125 C126 -172.7(9) . . . . ?
C119 P5 C125 C130 19.4(10) . . . . ?
C119 C120 C121 C122 -1.8(17) . . . . ?
C124 C123 C122 C121 -3.3(19) . . . . ?
C40 P3 N2 P4 -128.4(5) . . . . ?
C40 P3 N2 C33 46.0(9) . . . . ?
C40 P3 C46 C47 -162.5(8) . . . . ?
C40 P3 C46 C51 29.7(9) . . . . ?
C40 C45 C44 C43 4.4(18) . . . . ?
C147 C148 C149 C144 -0.7(16) . . . . ?
C43 C42 C41 C40 -0.4(18) . . . . ?
C34 C33 C38 C37 0.3(17) . . . . ?
C34 C35 C36 S2 178.2(9) . . . . ?
C34 C35 C36 C37 -1.2(17) . . . . ?
C10 C9 C8 P2 176.7(8) . . . . ?
C10 C9 C8 C13 1.2(16) . . . . ?
C52 P4 N2 P3 -121.2(5) . . . . ?
C52 P4 N2 C33 64.6(10) . . . . ?
C52 P4 C58 C63 177.2(8) . . . . ?
C52 P4 C58 C59 10.1(10) . . . . ?
C52 C53 C54 C55 -1.4(17) . . . . ?
C52 C57 C56 C55 1.7(18) . . . . ?
C159 C158 C157 C156 -0.9(18) . . . . ?
C2 C1 C6 C19 -3.0(16) . . . . ?
C155 P7 N4 P8 120.9(5) . . . . ?
C155 P7 N4 C132 -65.6(10) . . . . ?
C155 P7 C161 C160 -173.9(8) . . . . ?
C155 P7 C161 C156 -1.2(10) . . . . ?
C155 C150 C151 C152 -0.5(18) . . . . ?
C58 P4 N2 P3 126.4(5) . . . . ?
C58 P4 N2 C33 -47.8(10) . . . . ?
C58 P4 C52 C53 -107.9(9) . . . . ?
C58 P4 C52 C57 67.8(10) . . . . ?
C58 C59 C60 C61 -3.8(17) . . . . ?
C32 C27 C28 C29 -2.0(15) . . . . ?
C152 C153 C154 C155 -0.7(17) . . . . ?
C137 S4 C135 C134 4.8(12) . . . . ?
C137 S4 C135 C136 -178.9(10) . . . . ?
C38 C33 C34 C35 1.1(17) . . . . ?
C38 C37 C36 S2 -176.8(9) . . . . ?
C38 C37 C36 C35 2.5(17) . . . . ?
C141 C142 C143 C138 -2.4(17) . . . . ?
C117 C116 C115 C114 0.3(18) . . . . ?
C29 C30 C31 C32 1.3(17) . . . . ?
C101 C100 C105 C104 2.8(16) . . . . ?
C101 C102 C103 S3 -176.6(9) . . . . ?
C101 C102 C103 C104 2.4(16) . . . . ?
C122 C123 C124 C119 1.8(18) . . . . ?
C56 C57 C52 P4 -175.4(9) . . . . ?
C56 C57 C52 C53 0.3(16) . . . . ?
C109 C108 C107 P6 -179.2(9) . . . . ?
C109 C108 C107 C112 -1.5(17) . . . . ?
C105 C100 C101 C102 -0.7(16) . . . . ?
C105 C104 C103 S3 178.7(9) . . . . ?
C105 C104 C103 C102 -0.3(16) . . . . ?
C130 C125 C126 C127 -2.4(17) . . . . ?
C110 C111 C112 C107 0.2(17) . . . . ?
C50 C49 C48 C47 -2.0(17) . . . . ?
C149 C144 C145 C146 -0.1(14) . . . . ?
C15 C14 C20 C18 0.2(15) . . . . ?
C31 C30 C29 C28 -0.2(18) . . . . ?
C48 C47 C46 P3 -167.9(8) . . . . ?
C48 C47 C46 C51 -0.4(16) . . . . ?
C48 C49 C50 C51 1.8(18) . . . . ?
C16 C17 C18 C20 1.6(17) . . . . ?
C103 C104 C105 C100 -2.3(17) . . . . ?
C156 C161 C160 C159 -1.5(16) . . . . ?
C39 S2 C36 C37 -7.2(12) . . . . ?
C39 S2 C36 C35 173.4(9) . . . . ?
C157 C158 C159 C160 1.9(18) . . . . ?
C7 S1 C4 C19 -173.6(10) . . . . ?
C7 S1 C4 C3 9.1(13) . . . . ?
C106 S3 C103 C104 170.3(9) . . . . ?
C106 S3 C103 C102 -10.8(12) . . . . ?

loop_
_twin_individual_id
_twin_individual_mass_fraction_refined
1 0.6649(16)
2 0.3351(16)
